data_4335399
loop_
_publ_author_name
'Lauren E. Goodrich'
'Saikat Roy'
'E. Ercan Alp'
'Jiyong Zhao'
'Michael Y. Hu'
'Nicolai Lehnert'

_publ_section_title
;
 Electronic Structure and Biologically Relevant Reactivity of Low-Spin
 {FeNO}8 Porphyrin Model Complexes: New Insight from a Bis-Picket Fence
 Porphyrin
;
_journal_name_full 'Inorganic Chemistry'
_journal_page_first 7766
_journal_page_last 7780
_journal_paper_doi 10.1021/ic400977h
_journal_volume 52
_journal_year 2013
_chemical_formula_moiety '(C108 H92 Fe N5 O9), 0.5(C4 H8 O)'
_chemical_formula_sum 'C110 H96 Fe N5 O9.5'
_chemical_formula_weight 1695.77
_chemical_name_systematic
;
 ?
;
_space_group_IT_number 2
_symmetry_cell_setting triclinic
_symmetry_space_group_name_Hall '-P 1'
_symmetry_space_group_name_H-M 'P -1'
_atom_sites_solution_hydrogens geom
_atom_sites_solution_primary direct
_atom_sites_solution_secondary difmap
_audit_creation_method SHELXL-97
_cell_angle_alpha 80.356(6)
_cell_angle_beta 86.579(6)
_cell_angle_gamma 84.793(6)
_cell_formula_units_Z 4
_cell_length_a 12.8567(3)
_cell_length_b 23.8554(6)
_cell_length_c 29.412(2)
_cell_measurement_reflns_used 59648
_cell_measurement_temperature 95(2)
_cell_measurement_theta_max 60.00
_cell_measurement_theta_min 6.60
_cell_volume 8847.4(7)
_computing_cell_refinement 'CrystalClear-SM Expert 2.0 r12'
_computing_data_collection 'CrystalClear-SM Expert 2.0 r12 (Rigaku, 2011)'
_computing_data_reduction 'CrystalClear-SM Expert 2.0 r12'
_computing_molecular_graphics 'Bruker SHELXTL'
_computing_publication_material 'Bruker SHELXTL'
_computing_structure_refinement 'SHELXL-97 (Sheldrick, 2008)'
_computing_structure_solution 'SHELXS-97 (Sheldrick, 2008)'
_diffrn_ambient_temperature 95(2)
_diffrn_detector_area_resol_mean 10.000
_diffrn_measured_fraction_theta_full 0.988
_diffrn_measured_fraction_theta_max 0.988
_diffrn_measurement_method \w
_diffrn_radiation_monochromator graphite
_diffrn_radiation_source 'fine-focus sealed tube'
_diffrn_radiation_type CuK\a
_diffrn_radiation_wavelength 1.54178
_diffrn_reflns_av_R_equivalents 0.0738
_diffrn_reflns_av_sigmaI/netI 0.1107
_diffrn_reflns_limit_h_max 14
_diffrn_reflns_limit_h_min -14
_diffrn_reflns_limit_k_max 26
_diffrn_reflns_limit_k_min -26
_diffrn_reflns_limit_l_max 33
_diffrn_reflns_limit_l_min -32
_diffrn_reflns_number 132471
_diffrn_reflns_theta_full 60.02
_diffrn_reflns_theta_max 60.02
_diffrn_reflns_theta_min 6.60
_exptl_absorpt_coefficient_mu 1.886
_exptl_absorpt_correction_T_max 0.672
_exptl_absorpt_correction_T_min 0.500
_exptl_absorpt_correction_type multi-scan
_exptl_absorpt_process_details
;
    Higashi, T. (1995). Program for Absorption Correction.
    Rigaku Corporation, Tokyo, Japan.
;
_exptl_crystal_colour red
_exptl_crystal_density_diffrn 1.273
_exptl_crystal_description prism
_exptl_crystal_F_000 3572
_exptl_crystal_size_max 0.29
_exptl_crystal_size_mid 0.09
_exptl_crystal_size_min 0.05
_refine_diff_density_max 0.819
_refine_diff_density_min -0.968
_refine_diff_density_rms 0.088
_refine_ls_extinction_method none
_refine_ls_goodness_of_fit_ref 1.002
_refine_ls_hydrogen_treatment constr
_refine_ls_matrix_type full
_refine_ls_number_parameters 2247
_refine_ls_number_reflns 25968
_refine_ls_number_restraints 0
_refine_ls_restrained_S_all 1.002
_refine_ls_R_factor_all 0.1370
_refine_ls_R_factor_gt 0.0940
_refine_ls_shift/su_max 0.005
_refine_ls_shift/su_mean 0.000
_refine_ls_structure_factor_coef Fsqd
_refine_ls_weighting_details 'calc w=1/[\s^2^(Fo^2^)+(0.1429P)^2^+0.0000P] where P=(Fo^2^+2Fc^2^)/3'
_refine_ls_weighting_scheme calc
_refine_ls_wR_factor_gt 0.2190
_refine_ls_wR_factor_ref 0.2582
_reflns_number_gt 13924
_reflns_number_total 25968
_reflns_threshold_expression >2sigma(I)
_cod_data_source_file ic400977h_si_002.cif
_cod_data_source_block temp
_cod_original_formula_sum 'C110 H96 Fe N5 O9.50'
_cod_database_code 4335399

loop_
_symmetry_equiv_pos_as_xyz
'x, y, z'
'-x, -y, -z'

loop_
_atom_site_label
_atom_site_type_symbol
_atom_site_fract_x
_atom_site_fract_y
_atom_site_fract_z
_atom_site_U_iso_or_equiv
_atom_site_adp_type
_atom_site_occupancy
_atom_site_symmetry_multiplicity
_atom_site_calc_flag
_atom_site_refinement_flags
Fe1 Fe 0.01635(6) 0.75381(3) 0.29480(2) 0.0404(2) Uani 1 1 d .
Fe2 Fe 0.53313(6) 0.25214(3) 0.20187(2) 0.0401(2) Uani 1 1 d .
O1 O -0.1147(3) 0.6950(2) 0.25372(16) 0.1052(18) Uani 1 1 d .
O2 O -0.0569(3) 0.68991(13) 0.48660(11) 0.0479(9) Uani 1 1 d .
O3 O -0.1277(3) 0.56372(13) 0.38536(11) 0.0522(10) Uani 1 1 d .
O4 O -0.2723(3) 0.93004(13) 0.34418(11) 0.0475(9) Uani 1 1 d .
O5 O -0.3729(2) 0.79768(12) 0.25594(11) 0.0461(9) Uani 1 1 d .
O6 O 0.2637(2) 0.92338(13) 0.23675(11) 0.0484(9) Uani 1 1 d .
O7 O 0.0358(3) 0.90034(15) 0.11639(11) 0.0515(10) Uani 1 1 d .
O8 O 0.4073(2) 0.73201(12) 0.35470(11) 0.0479(9) Uani 1 1 d .
O9 O 0.3516(3) 0.60499(13) 0.25430(12) 0.0528(10) Uani 1 1 d .
O10 O 0.6586(3) 0.3221(2) 0.23460(15) 0.1048(17) Uani 1 1 d .
O11 O 0.9251(2) 0.21106(12) 0.24381(11) 0.0456(9) Uani 1 1 d .
O12 O 0.8205(3) 0.07164(13) 0.16285(11) 0.0500(9) Uani 1 1 d .
O13 O 0.2854(2) 0.08628(13) 0.26770(11) 0.0462(9) Uani 1 1 d .
O14 O 0.5125(3) 0.11676(14) 0.38612(11) 0.0510(9) Uani 1 1 d .
O15 O 0.1414(2) 0.26937(13) 0.13930(11) 0.0480(9) Uani 1 1 d .
O16 O 0.2029(3) 0.40500(13) 0.23020(12) 0.0530(10) Uani 1 1 d .
O17 O 0.6943(3) 0.43187(13) 0.10309(11) 0.0488(9) Uani 1 1 d .
O18 O 0.5954(3) 0.30466(13) 0.00905(11) 0.0506(9) Uani 1 1 d .
N1 N -0.0398(3) 0.71287(17) 0.26192(14) 0.0466(11) Uani 1 1 d .
N2 N 0.0928(3) 0.69296(15) 0.33909(12) 0.0433(11) Uani 1 1 d .
N3 N 0.1536(3) 0.76834(15) 0.26100(12) 0.0413(11) Uani 1 1 d .
N4 N -0.0422(3) 0.82946(15) 0.26340(12) 0.0384(10) Uani 1 1 d .
N5 N -0.1055(3) 0.75136(15) 0.33908(12) 0.0363(10) Uani 1 1 d .
N6 N 0.5867(3) 0.29813(16) 0.23095(13) 0.0440(11) Uani 1 1 d .
N7 N 0.6557(3) 0.25146(15) 0.15843(12) 0.0364(10) Uani 1 1 d .
N8 N 0.4584(3) 0.30984(14) 0.15472(12) 0.0424(11) Uani 1 1 d .
N9 N 0.3963(3) 0.23969(15) 0.23585(12) 0.0415(11) Uani 1 1 d .
N10 N 0.5920(3) 0.17859(15) 0.23748(12) 0.0382(10) Uani 1 1 d .
C1 C 0.1965(4) 0.67286(19) 0.33636(16) 0.0395(13) Uani 1 1 d .
C2 C 0.2704(4) 0.69146(19) 0.30202(16) 0.0386(13) Uani 1 1 d .
C3 C 0.2485(4) 0.73587(19) 0.26688(16) 0.0397(13) Uani 1 1 d .
C4 C 0.1733(4) 0.81217(19) 0.22479(15) 0.0400(13) Uani 1 1 d .
C5 C 0.1056(4) 0.85948(18) 0.21059(15) 0.0392(13) Uani 1 1 d .
C6 C 0.0043(4) 0.86681(18) 0.22849(15) 0.0374(13) Uani 1 1 d .
C7 C -0.1420(4) 0.8546(2) 0.26925(15) 0.0424(13) Uani 1 1 d .
C8 C -0.2183(3) 0.83266(19) 0.30127(15) 0.0357(12) Uani 1 1 d .
C9 C -0.1996(3) 0.78532(19) 0.33398(15) 0.0352(12) Uani 1 1 d .
C10 C -0.1233(4) 0.70930(19) 0.37670(15) 0.0396(13) Uani 1 1 d .
C11 C -0.0514(4) 0.66654(18) 0.39501(15) 0.0377(13) Uani 1 1 d .
C12 C 0.0525(4) 0.66071(19) 0.37833(16) 0.0416(13) Uani 1 1 d .
C13 C 0.1301(4) 0.62033(19) 0.40006(16) 0.0469(14) Uani 1 1 d .
H13A H 0.1205 0.5932 0.4272 0.056 Uiso 1 1 calc R
C14 C 0.2206(4) 0.62819(19) 0.37447(15) 0.0412(13) Uani 1 1 d .
H14A H 0.2868 0.6081 0.3805 0.049 Uiso 1 1 calc R
C15 C -0.0856(4) 0.62447(19) 0.43580(16) 0.0394(13) Uani 1 1 d .
C16 C -0.0827(4) 0.6361(2) 0.48055(17) 0.0470(14) Uani 1 1 d .
C17 C 0.0431(4) 0.6962(2) 0.50070(17) 0.0475(14) Uani 1 1 d .
C18 C 0.1169(5) 0.6503(2) 0.51168(16) 0.0528(15) Uani 1 1 d .
H18A H 0.1001 0.6125 0.5109 0.063 Uiso 1 1 calc R
C19 C 0.2158(5) 0.6604(2) 0.52391(18) 0.0589(16) Uani 1 1 d .
C20 C 0.2369(5) 0.7165(2) 0.52597(17) 0.0602(16) Uani 1 1 d .
H20A H 0.3041 0.7239 0.5342 0.072 Uiso 1 1 calc R
C21 C 0.1612(5) 0.7614(2) 0.51624(18) 0.0568(16) Uani 1 1 d .
C22 C 0.0635(4) 0.7507(2) 0.50320(16) 0.0496(14) Uani 1 1 d .
H22A H 0.0113 0.7813 0.4961 0.059 Uiso 1 1 calc R
C23 C 0.1851(4) 0.8211(2) 0.52078(19) 0.0722(18) Uani 1 1 d .
H23A H 0.1729 0.8266 0.5530 0.108 Uiso 1 1 calc R
H23B H 0.1396 0.8490 0.5011 0.108 Uiso 1 1 calc R
H23C H 0.2584 0.8264 0.5112 0.108 Uiso 1 1 calc R
C24 C 0.2975(4) 0.6113(2) 0.5349(2) 0.0773(19) Uani 1 1 d .
H24A H 0.2725 0.5844 0.5613 0.116 Uiso 1 1 calc R
H24B H 0.3623 0.6257 0.5423 0.116 Uiso 1 1 calc R
H24C H 0.3108 0.5918 0.5080 0.116 Uiso 1 1 calc R
C25 C -0.1124(4) 0.5973(2) 0.51867(17) 0.0532(15) Uani 1 1 d .
H25A H -0.1110 0.6063 0.5489 0.064 Uiso 1 1 calc R
C26 C -0.1440(4) 0.5457(2) 0.51232(17) 0.0513(15) Uani 1 1 d .
H26A H -0.1618 0.5184 0.5384 0.062 Uiso 1 1 calc R
C27 C -0.1500(4) 0.5333(2) 0.46845(17) 0.0507(15) Uani 1 1 d .
H27A H -0.1721 0.4977 0.4642 0.061 Uiso 1 1 calc R
C28 C -0.1233(4) 0.5734(2) 0.43060(17) 0.0462(14) Uani 1 1 d .
C29 C -0.2081(4) 0.5339(2) 0.37393(17) 0.0468(14) Uani 1 1 d .
C30 C -0.3098(4) 0.5386(2) 0.39316(17) 0.0482(14) Uani 1 1 d .
H30A H -0.3259 0.5613 0.4167 0.058 Uiso 1 1 calc R
C31 C -0.3872(4) 0.5104(2) 0.37823(18) 0.0473(14) Uani 1 1 d .
C32 C -0.3620(4) 0.4779(2) 0.34336(17) 0.0523(15) Uani 1 1 d .
H32A H -0.4148 0.4586 0.3327 0.063 Uiso 1 1 calc R
C33 C -0.2607(4) 0.4731(2) 0.32391(17) 0.0483(14) Uani 1 1 d .
C34 C -0.1835(4) 0.5016(2) 0.33899(17) 0.0539(15) Uani 1 1 d .
H34A H -0.1145 0.4991 0.3256 0.065 Uiso 1 1 calc R
C35 C -0.2368(4) 0.4376(2) 0.28556(17) 0.0618(16) Uani 1 1 d .
H35A H -0.2232 0.3973 0.2991 0.093 Uiso 1 1 calc R
H35B H -0.1751 0.4506 0.2670 0.093 Uiso 1 1 calc R
H35C H -0.2968 0.4419 0.2658 0.093 Uiso 1 1 calc R
C36 C -0.4975(4) 0.5172(2) 0.39781(17) 0.0600(16) Uani 1 1 d .
H36A H -0.4968 0.5266 0.4290 0.090 Uiso 1 1 calc R
H36B H -0.5306 0.4815 0.3991 0.090 Uiso 1 1 calc R
H36C H -0.5371 0.5480 0.3781 0.090 Uiso 1 1 calc R
C37 C -0.2289(3) 0.71686(19) 0.39499(15) 0.0386(12) Uani 1 1 d .
H37A H -0.2600 0.6936 0.4207 0.046 Uiso 1 1 calc R
C38 C -0.2757(4) 0.76324(19) 0.36889(15) 0.0413(13) Uani 1 1 d .
H38A H -0.3459 0.7785 0.3728 0.050 Uiso 1 1 calc R
C39 C -0.3258(4) 0.86239(19) 0.30148(16) 0.0408(13) Uani 1 1 d .
C40 C -0.3541(4) 0.9066(2) 0.32572(16) 0.0413(13) Uani 1 1 d .
C41 C -0.2791(4) 0.9297(2) 0.39176(18) 0.0457(14) Uani 1 1 d .
C42 C -0.2529(4) 0.8805(2) 0.42154(17) 0.0482(14) Uani 1 1 d .
H42A H -0.2336 0.8461 0.4098 0.058 Uiso 1 1 calc R
C43 C -0.2547(4) 0.8807(2) 0.46894(17) 0.0471(14) Uani 1 1 d .
C44 C -0.2841(4) 0.9312(2) 0.48525(18) 0.0532(15) Uani 1 1 d .
H44A H -0.2867 0.9313 0.5176 0.064 Uiso 1 1 calc R
C45 C -0.3097(4) 0.9807(2) 0.45621(18) 0.0562(15) Uani 1 1 d .
C46 C -0.3064(4) 0.9812(2) 0.40818(18) 0.0552(15) Uani 1 1 d .
H46A H -0.3222 1.0155 0.3874 0.066 Uiso 1 1 calc R
C47 C -0.3418(5) 1.0361(2) 0.47476(19) 0.083(2) Uani 1 1 d .
H47A H -0.4131 1.0349 0.4885 0.125 Uiso 1 1 calc R
H47B H -0.3392 1.0684 0.4494 0.125 Uiso 1 1 calc R
H47C H -0.2938 1.0405 0.4983 0.125 Uiso 1 1 calc R
C48 C -0.2287(4) 0.8254(2) 0.50213(17) 0.0611(16) Uani 1 1 d .
H48A H -0.1768 0.8316 0.5234 0.092 Uiso 1 1 calc R
H48B H -0.2005 0.7956 0.4845 0.092 Uiso 1 1 calc R
H48C H -0.2924 0.8135 0.5197 0.092 Uiso 1 1 calc R
C49 C -0.4558(4) 0.9293(2) 0.33020(17) 0.0466(14) Uani 1 1 d .
H49A H -0.4730 0.9592 0.3476 0.056 Uiso 1 1 calc R
C50 C -0.5321(4) 0.9077(2) 0.30886(16) 0.0436(14) Uani 1 1 d .
H50A H -0.6027 0.9227 0.3122 0.052 Uiso 1 1 calc R
C51 C -0.5085(4) 0.86428(19) 0.28249(15) 0.0394(13) Uani 1 1 d .
H51A H -0.5613 0.8496 0.2677 0.047 Uiso 1 1 calc R
C52 C -0.4047(4) 0.8436(2) 0.27884(16) 0.0419(13) Uani 1 1 d .
C53 C -0.4097(4) 0.7958(2) 0.21273(17) 0.0410(13) Uani 1 1 d .
C54 C -0.3986(4) 0.7418(2) 0.19958(17) 0.0470(14) Uani 1 1 d .
H54A H -0.3697 0.7097 0.2199 0.056 Uiso 1 1 calc R
C55 C -0.4305(4) 0.7355(2) 0.15608(19) 0.0509(15) Uani 1 1 d .
C56 C -0.4706(4) 0.7828(3) 0.12717(19) 0.0582(16) Uani 1 1 d .
H56A H -0.4932 0.7786 0.0978 0.070 Uiso 1 1 calc R
C57 C -0.4788(4) 0.8360(2) 0.13979(18) 0.0552(16) Uani 1 1 d .
C58 C -0.4473(4) 0.8423(2) 0.18307(17) 0.0468(14) Uani 1 1 d .
H58A H -0.4521 0.8790 0.1919 0.056 Uiso 1 1 calc R
C59 C -0.5255(5) 0.8873(3) 0.10731(18) 0.086(2) Uani 1 1 d .
H59A H -0.5967 0.8980 0.1185 0.128 Uiso 1 1 calc R
H59B H -0.5275 0.8776 0.0763 0.128 Uiso 1 1 calc R
H59C H -0.4824 0.9194 0.1062 0.128 Uiso 1 1 calc R
C60 C -0.4178(4) 0.6770(2) 0.14208(18) 0.0714(18) Uani 1 1 d .
H60A H -0.4677 0.6753 0.1185 0.107 Uiso 1 1 calc R
H60B H -0.4311 0.6481 0.1691 0.107 Uiso 1 1 calc R
H60C H -0.3464 0.6699 0.1295 0.107 Uiso 1 1 calc R
C61 C -0.1576(4) 0.90795(19) 0.23819(15) 0.0412(13) Uani 1 1 d .
H61A H -0.2202 0.9325 0.2353 0.049 Uiso 1 1 calc R
C62 C -0.0668(4) 0.91619(19) 0.21429(15) 0.0442(13) Uani 1 1 d .
H62A H -0.0519 0.9486 0.1921 0.053 Uiso 1 1 calc R
C63 C 0.1497(4) 0.9078(2) 0.17837(18) 0.0483(15) Uani 1 1 d .
C64 C 0.2256(4) 0.9385(2) 0.19275(18) 0.0461(14) Uani 1 1 d .
C65 C 0.1907(4) 0.9201(2) 0.27449(16) 0.0432(13) Uani 1 1 d .
C66 C 0.2044(4) 0.87494(19) 0.30993(15) 0.0443(13) Uani 1 1 d .
H66A H 0.2620 0.8472 0.3087 0.053 Uiso 1 1 calc R
C67 C 0.1325(4) 0.8700(2) 0.34812(17) 0.0507(14) Uani 1 1 d .
C68 C 0.0496(4) 0.9114(2) 0.34813(16) 0.0457(13) Uani 1 1 d .
H68A H -0.0004 0.9079 0.3733 0.055 Uiso 1 1 calc R
C69 C 0.0365(4) 0.9574(2) 0.31322(16) 0.0444(13) Uani 1 1 d .
C70 C 0.1088(4) 0.9616(2) 0.27616(16) 0.0445(13) Uani 1 1 d .
H70A H 0.1021 0.9931 0.2518 0.053 Uiso 1 1 calc R
C71 C -0.0561(4) 1.0016(2) 0.31407(17) 0.0562(15) Uani 1 1 d .
H71A H -0.1206 0.9840 0.3107 0.084 Uiso 1 1 calc R
H71B H -0.0474 1.0332 0.2886 0.084 Uiso 1 1 calc R
H71C H -0.0602 1.0160 0.3435 0.084 Uiso 1 1 calc R
C72 C 0.1451(4) 0.8196(2) 0.38669(16) 0.0618(16) Uani 1 1 d .
H72A H 0.1742 0.8317 0.4132 0.093 Uiso 1 1 calc R
H72B H 0.1925 0.7895 0.3760 0.093 Uiso 1 1 calc R
H72C H 0.0768 0.8051 0.3959 0.093 Uiso 1 1 calc R
C73 C 0.2695(4) 0.9835(2) 0.16415(18) 0.0531(16) Uani 1 1 d .
H73A H 0.3220 1.0031 0.1747 0.064 Uiso 1 1 calc R
C74 C 0.2341(5) 0.9990(2) 0.11928(19) 0.0574(17) Uani 1 1 d .
H74A H 0.2634 1.0295 0.0990 0.069 Uiso 1 1 calc R
C75 C 0.1583(5) 0.9711(2) 0.10431(18) 0.0555(16) Uani 1 1 d .
H75A H 0.1339 0.9827 0.0740 0.067 Uiso 1 1 calc R
C76 C 0.1169(4) 0.9257(2) 0.13314(19) 0.0496(15) Uani 1 1 d .
C77 C 0.0450(4) 0.8413(2) 0.11730(16) 0.0486(14) Uani 1 1 d .
C78 C -0.0464(4) 0.8150(2) 0.12350(16) 0.0536(15) Uani 1 1 d .
H78A H -0.1112 0.8364 0.1278 0.064 Uiso 1 1 calc R
C79 C -0.0429(5) 0.7562(3) 0.12337(17) 0.0580(16) Uani 1 1 d .
C80 C 0.0544(5) 0.7268(2) 0.11726(17) 0.0609(17) Uani 1 1 d .
H80A H 0.0577 0.6869 0.1172 0.073 Uiso 1 1 calc R
C81 C 0.1462(5) 0.7536(2) 0.11135(17) 0.0596(17) Uani 1 1 d .
C82 C 0.1409(4) 0.8119(2) 0.11090(15) 0.0515(15) Uani 1 1 d .
H82A H 0.2027 0.8316 0.1062 0.062 Uiso 1 1 calc R
C83 C 0.2505(4) 0.7196(2) 0.10596(18) 0.0694(18) Uani 1 1 d .
H83A H 0.2416 0.6788 0.1151 0.104 Uiso 1 1 calc R
H83B H 0.3010 0.7311 0.1256 0.104 Uiso 1 1 calc R
H83C H 0.2762 0.7269 0.0736 0.104 Uiso 1 1 calc R
C84 C -0.1422(5) 0.7263(2) 0.1309(2) 0.080(2) Uani 1 1 d .
H84A H -0.1599 0.7175 0.1640 0.119 Uiso 1 1 calc R
H84B H -0.1322 0.6908 0.1179 0.119 Uiso 1 1 calc R
H84C H -0.1991 0.7511 0.1155 0.119 Uiso 1 1 calc R
C85 C 0.2782(4) 0.8038(2) 0.20647(16) 0.0437(13) Uani 1 1 d .
H85A H 0.3094 0.8273 0.1809 0.052 Uiso 1 1 calc R
C86 C 0.3248(4) 0.75749(19) 0.23153(16) 0.0439(13) Uani 1 1 d .
H86A H 0.3945 0.7417 0.2270 0.053 Uiso 1 1 calc R
C87 C 0.3818(4) 0.6670(2) 0.30517(16) 0.0395(13) Uani 1 1 d .
C88 C 0.4511(4) 0.68886(19) 0.33035(16) 0.0408(13) Uani 1 1 d .
C89 C 0.4483(4) 0.7360(2) 0.39728(17) 0.0428(13) Uani 1 1 d .
C90 C 0.4887(4) 0.6896(2) 0.42741(17) 0.0452(14) Uani 1 1 d .
H90A H 0.4914 0.6525 0.4195 0.054 Uiso 1 1 calc R
C91 C 0.5258(4) 0.6971(2) 0.46963(18) 0.0487(14) Uani 1 1 d .
C92 C 0.5161(4) 0.7525(2) 0.48065(17) 0.0480(14) Uani 1 1 d .
H92A H 0.5392 0.7583 0.5095 0.058 Uiso 1 1 calc R
C93 C 0.4739(4) 0.7987(2) 0.45080(18) 0.0442(13) Uani 1 1 d .
C94 C 0.4395(4) 0.7902(2) 0.40857(18) 0.0452(14) Uani 1 1 d .
H94A H 0.4102 0.8216 0.3876 0.054 Uiso 1 1 calc R
C95 C 0.4645(4) 0.8580(2) 0.46289(17) 0.0610(16) Uani 1 1 d .
H95A H 0.5186 0.8802 0.4454 0.092 Uiso 1 1 calc R
H95B H 0.4736 0.8557 0.4960 0.092 Uiso 1 1 calc R
H95C H 0.3953 0.8767 0.4551 0.092 Uiso 1 1 calc R
C96 C 0.5746(4) 0.6475(2) 0.50148(17) 0.0623(16) Uani 1 1 d .
H96A H 0.6507 0.6486 0.4992 0.093 Uiso 1 1 calc R
H96B H 0.5559 0.6119 0.4928 0.093 Uiso 1 1 calc R
H96C H 0.5489 0.6496 0.5333 0.093 Uiso 1 1 calc R
C97 C 0.5579(4) 0.67273(18) 0.32912(15) 0.0432(13) Uani 1 1 d .
H97A H 0.6040 0.6899 0.3458 0.052 Uiso 1 1 calc R
C98 C 0.5957(4) 0.6314(2) 0.30332(16) 0.0447(13) Uani 1 1 d .
H98A H 0.6683 0.6195 0.3025 0.054 Uiso 1 1 calc R
C99 C 0.5287(4) 0.6074(2) 0.27871(16) 0.0447(14) Uani 1 1 d .
H99A H 0.5548 0.5789 0.2610 0.054 Uiso 1 1 calc R
C100 C 0.4232(4) 0.6250(2) 0.27988(17) 0.0438(13) Uani 1 1 d .
C101 C 0.3871(4) 0.5546(2) 0.23680(18) 0.0474(14) Uani 1 1 d .
C102 C 0.3935(4) 0.5033(2) 0.26617(17) 0.0476(14) Uani 1 1 d .
H10A H 0.3771 0.5016 0.2983 0.057 Uiso 1 1 calc R
C103 C 0.4245(4) 0.4537(2) 0.24786(17) 0.0455(14) Uani 1 1 d .
C104 C 0.4512(4) 0.4587(2) 0.20072(17) 0.0466(14) Uani 1 1 d .
H10B H 0.4752 0.4254 0.1883 0.056 Uiso 1 1 calc R
C105 C 0.4439(4) 0.5104(2) 0.17158(17) 0.0462(14) Uani 1 1 d .
C106 C 0.4099(4) 0.5595(2) 0.18976(17) 0.0472(14) Uani 1 1 d .
H10C H 0.4025 0.5956 0.1703 0.057 Uiso 1 1 calc R
C107 C 0.4701(4) 0.5145(2) 0.12085(16) 0.0616(16) Uani 1 1 d .
H10D H 0.4058 0.5152 0.1044 0.092 Uiso 1 1 calc R
H10E H 0.5172 0.4814 0.1153 0.092 Uiso 1 1 calc R
H10F H 0.5044 0.5495 0.1097 0.092 Uiso 1 1 calc R
C108 C 0.4310(4) 0.39667(19) 0.27906(17) 0.0575(15) Uani 1 1 d .
H10G H 0.5043 0.3845 0.2854 0.086 Uiso 1 1 calc R
H10H H 0.4015 0.3685 0.2639 0.086 Uiso 1 1 calc R
H10I H 0.3913 0.4000 0.3081 0.086 Uiso 1 1 calc R
C109 C 0.6747(4) 0.29039(19) 0.11855(16) 0.0386(12) Uani 1 1 d .
C110 C 0.6037(4) 0.33319(19) 0.09865(15) 0.0385(12) Uani 1 1 d .
C111 C 0.5010(4) 0.34051(19) 0.11462(15) 0.0409(13) Uani 1 1 d .
C112 C 0.3554(4) 0.33076(19) 0.15602(16) 0.0404(13) Uani 1 1 d .
C113 C 0.2794(4) 0.31349(19) 0.18978(16) 0.0378(12) Uani 1 1 d .
C114 C 0.3001(4) 0.2714(2) 0.22770(16) 0.0419(13) Uani 1 1 d .
C115 C 0.3754(4) 0.1988(2) 0.27402(16) 0.0431(13) Uani 1 1 d .
C116 C 0.4434(4) 0.15238(19) 0.29123(15) 0.0395(13) Uani 1 1 d .
C117 C 0.5453(4) 0.14329(19) 0.27410(16) 0.0416(13) Uani 1 1 d .
C118 C 0.6918(4) 0.15342(19) 0.23366(15) 0.0407(13) Uani 1 1 d .
C119 C 0.7684(3) 0.17273(18) 0.20059(15) 0.0355(12) Uani 1 1 d .
C120 C 0.7495(4) 0.21811(19) 0.16545(15) 0.0366(12) Uani 1 1 d .
C121 C 0.8266(4) 0.2368(2) 0.12949(15) 0.0423(13) Uani 1 1 d .
H12A H 0.8967 0.2211 0.1265 0.051 Uiso 1 1 calc R
C122 C 0.7797(3) 0.28105(19) 0.10096(16) 0.0401(13) Uani 1 1 d .
H12C H 0.8109 0.3021 0.0741 0.048 Uiso 1 1 calc R
C123 C 0.8753(4) 0.14306(19) 0.20171(16) 0.0390(13) Uani 1 1 d .
C124 C 0.9546(4) 0.16326(19) 0.22244(16) 0.0415(13) Uani 1 1 d .
C125 C 0.9566(4) 0.2127(2) 0.28776(16) 0.0386(12) Uani 1 1 d .
C126 C 0.9494(4) 0.2669(2) 0.29992(17) 0.0471(14) Uani 1 1 d .
H12D H 0.9264 0.2993 0.2784 0.056 Uiso 1 1 calc R
C127 C 0.9763(4) 0.2731(2) 0.34402(18) 0.0461(14) Uani 1 1 d .
C128 C 1.0106(4) 0.2252(2) 0.37466(18) 0.0539(15) Uani 1 1 d .
H12E H 1.0288 0.2295 0.4047 0.065 Uiso 1 1 calc R
C129 C 1.0190(4) 0.1711(2) 0.36250(19) 0.0549(15) Uani 1 1 d .
C130 C 0.9897(4) 0.1657(2) 0.31771(17) 0.0462(14) Uani 1 1 d .
H13B H 0.9934 0.1291 0.3087 0.055 Uiso 1 1 calc R
C131 C 1.0586(5) 0.1188(2) 0.39517(18) 0.079(2) Uani 1 1 d .
H13C H 1.1309 0.1073 0.3859 0.118 Uiso 1 1 calc R
H13D H 1.0146 0.0876 0.3941 0.118 Uiso 1 1 calc R
H13E H 1.0560 0.1275 0.4266 0.118 Uiso 1 1 calc R
C132 C 0.9679(4) 0.3311(2) 0.35872(18) 0.0615(16) Uani 1 1 d .
H13F H 0.9010 0.3369 0.3757 0.092 Uiso 1 1 calc R
H13G H 0.9720 0.3607 0.3313 0.092 Uiso 1 1 calc R
H13H H 1.0254 0.3333 0.3786 0.092 Uiso 1 1 calc R
C133 C 1.0571(4) 0.14172(19) 0.21903(15) 0.0408(13) Uani 1 1 d .
H13I H 1.1104 0.1568 0.2332 0.049 Uiso 1 1 calc R
C134 C 1.0801(4) 0.09709(19) 0.19418(16) 0.0461(14) Uani 1 1 d .
H13J H 1.1507 0.0820 0.1910 0.055 Uiso 1 1 calc R
C135 C 1.0038(4) 0.0741(2) 0.17407(16) 0.0424(13) Uani 1 1 d .
H13K H 1.0207 0.0435 0.1573 0.051 Uiso 1 1 calc R
C136 C 0.9024(4) 0.09676(19) 0.17890(16) 0.0396(13) Uani 1 1 d .
C137 C 0.8197(4) 0.0695(2) 0.11542(19) 0.0486(14) Uani 1 1 d .
C138 C 0.7889(4) 0.1180(2) 0.08574(18) 0.0484(14) Uani 1 1 d .
H13L H 0.7718 0.1527 0.0973 0.058 Uiso 1 1 calc R
C139 C 0.7822(4) 0.1171(2) 0.0388(2) 0.0593(16) Uani 1 1 d .
C140 C 0.8111(5) 0.0673(3) 0.0232(2) 0.097(2) Uani 1 1 d .
H14B H 0.8112 0.0667 -0.0090 0.116 Uiso 1 1 calc R
C141 C 0.8399(6) 0.0187(3) 0.0519(3) 0.112(3) Uani 1 1 d .
C142 C 0.8468(5) 0.0184(2) 0.0999(2) 0.084(2) Uani 1 1 d .
H14C H 0.8690 -0.0152 0.1203 0.101 Uiso 1 1 calc R
C143 C 0.8735(8) -0.0371(3) 0.0334(3) 0.211(6) Uani 1 1 d .
H14E H 0.8615 -0.0318 0.0003 0.316 Uiso 1 1 calc R
H14F H 0.8325 -0.0676 0.0497 0.316 Uiso 1 1 calc R
H14G H 0.9480 -0.0476 0.0383 0.316 Uiso 1 1 calc R
C144 C 0.7504(4) 0.1706(2) 0.00555(17) 0.0730(18) Uani 1 1 d .
H14H H 0.8118 0.1836 -0.0133 0.110 Uiso 1 1 calc R
H14I H 0.7213 0.2005 0.0229 0.110 Uiso 1 1 calc R
H14J H 0.6976 0.1624 -0.0145 0.110 Uiso 1 1 calc R
C145 C 0.7072(4) 0.10148(19) 0.26663(15) 0.0417(13) Uani 1 1 d .
H14K H 0.7691 0.0766 0.2704 0.050 Uiso 1 1 calc R
C146 C 0.6160(4) 0.0957(2) 0.29083(16) 0.0472(14) Uani 1 1 d .
H14M H 0.6011 0.0653 0.3149 0.057 Uiso 1 1 calc R
C147 C 0.4000(4) 0.1059(2) 0.32539(18) 0.0474(14) Uani 1 1 d .
C148 C 0.3247(4) 0.0728(2) 0.31166(18) 0.0480(15) Uani 1 1 d .
C149 C 0.3593(4) 0.0865(2) 0.22990(16) 0.0443(13) Uani 1 1 d .
C150 C 0.4412(3) 0.04523(19) 0.23040(16) 0.0455(14) Uani 1 1 d .
H15A H 0.4485 0.0158 0.2564 0.055 Uiso 1 1 calc R
C151 C 0.5129(4) 0.04616(19) 0.19346(17) 0.0439(13) Uani 1 1 d .
C152 C 0.4988(4) 0.0890(2) 0.15603(16) 0.0475(14) Uani 1 1 d .
H15B H 0.5470 0.0899 0.1302 0.057 Uiso 1 1 calc R
C153 C 0.4161(4) 0.1311(2) 0.15494(17) 0.0473(14) Uani 1 1 d .
C154 C 0.3446(4) 0.12898(19) 0.19258(15) 0.0435(13) Uani 1 1 d .
H15C H 0.2864 0.1566 0.1924 0.052 Uiso 1 1 calc R
C155 C 0.4022(4) 0.1789(2) 0.11361(16) 0.0590(16) Uani 1 1 d .
H15D H 0.4695 0.1945 0.1043 0.089 Uiso 1 1 calc R
H15E H 0.3518 0.2091 0.1222 0.089 Uiso 1 1 calc R
H15F H 0.3763 0.1636 0.0879 0.089 Uiso 1 1 calc R
C156 C 0.6050(4) 0.00168(19) 0.19440(17) 0.0555(15) Uani 1 1 d .
H15G H 0.6122 -0.0126 0.1649 0.083 Uiso 1 1 calc R
H15H H 0.5933 -0.0300 0.2196 0.083 Uiso 1 1 calc R
H15I H 0.6689 0.0189 0.1993 0.083 Uiso 1 1 calc R
C157 C 0.2844(4) 0.0277(2) 0.34145(18) 0.0498(15) Uani 1 1 d .
H15J H 0.2326 0.0068 0.3318 0.060 Uiso 1 1 calc R
C158 C 0.3216(4) 0.0137(2) 0.38597(18) 0.0466(14) Uani 1 1 d .
H15K H 0.2949 -0.0171 0.4068 0.056 Uiso 1 1 calc R
C159 C 0.3959(4) 0.0438(2) 0.39984(18) 0.0541(15) Uani 1 1 d .
H15L H 0.4215 0.0331 0.4300 0.065 Uiso 1 1 calc R
C160 C 0.4344(4) 0.0896(2) 0.37081(18) 0.0457(14) Uani 1 1 d .
C161 C 0.5002(4) 0.1758(2) 0.38333(16) 0.0466(14) Uani 1 1 d .
C162 C 0.4050(4) 0.2045(2) 0.39013(16) 0.0503(14) Uani 1 1 d .
H16A H 0.3441 0.1843 0.3964 0.060 Uiso 1 1 calc R
C163 C 0.3979(4) 0.2636(2) 0.38776(17) 0.0565(15) Uani 1 1 d .
C164 C 0.4891(4) 0.2913(2) 0.37889(16) 0.0549(15) Uani 1 1 d .
H16B H 0.4849 0.3315 0.3778 0.066 Uiso 1 1 calc R
C165 C 0.5860(4) 0.2629(2) 0.37151(18) 0.0561(15) Uani 1 1 d .
C166 C 0.5912(4) 0.2034(2) 0.37408(15) 0.0510(14) Uani 1 1 d .
H16C H 0.6562 0.1824 0.3695 0.061 Uiso 1 1 calc R
C167 C 0.6834(4) 0.2941(2) 0.35922(18) 0.0716(18) Uani 1 1 d .
H16D H 0.6994 0.2976 0.3259 0.107 Uiso 1 1 calc R
H16E H 0.7421 0.2727 0.3759 0.107 Uiso 1 1 calc R
H16F H 0.6720 0.3322 0.3679 0.107 Uiso 1 1 calc R
C168 C 0.2922(4) 0.2961(2) 0.39354(18) 0.0626(16) Uani 1 1 d .
H16G H 0.2988 0.3370 0.3842 0.094 Uiso 1 1 calc R
H16H H 0.2673 0.2885 0.4259 0.094 Uiso 1 1 calc R
H16I H 0.2422 0.2836 0.3742 0.094 Uiso 1 1 calc R
C169 C 0.2690(3) 0.2079(2) 0.29161(16) 0.0408(13) Uani 1 1 d .
H16J H 0.2373 0.1867 0.3182 0.049 Uiso 1 1 calc R
C170 C 0.2232(4) 0.25214(19) 0.26334(15) 0.0398(13) Uani 1 1 d .
H17A H 0.1531 0.2679 0.2663 0.048 Uiso 1 1 calc R
C171 C 0.1689(4) 0.33743(19) 0.18533(16) 0.0386(13) Uani 1 1 d .
C172 C 0.0980(4) 0.3141(2) 0.16197(16) 0.0431(14) Uani 1 1 d .
C173 C 0.0974(4) 0.2629(2) 0.09800(18) 0.0425(13) Uani 1 1 d .
C174 C 0.1024(4) 0.2068(2) 0.08998(17) 0.0455(14) Uani 1 1 d .
H17C H 0.1320 0.1764 0.1117 0.055 Uiso 1 1 calc R
C175 C 0.0624(4) 0.1962(2) 0.04876(19) 0.0487(14) Uani 1 1 d .
C176 C 0.0207(4) 0.2416(2) 0.01826(17) 0.0519(15) Uani 1 1 d .
H17D H -0.0065 0.2343 -0.0093 0.062 Uiso 1 1 calc R
C177 C 0.0169(4) 0.2977(2) 0.02614(19) 0.0501(15) Uani 1 1 d .
C178 C 0.0588(4) 0.3079(2) 0.06638(18) 0.0469(14) Uani 1 1 d .
H17E H 0.0607 0.3459 0.0719 0.056 Uiso 1 1 calc R
C179 C -0.0306(4) 0.3467(2) -0.00738(17) 0.0626(16) Uani 1 1 d .
H17F H -0.1070 0.3479 -0.0037 0.094 Uiso 1 1 calc R
H17G H -0.0085 0.3415 -0.0390 0.094 Uiso 1 1 calc R
H17H H -0.0071 0.3826 -0.0012 0.094 Uiso 1 1 calc R
C180 C 0.0652(4) 0.1362(2) 0.03957(18) 0.0642(17) Uani 1 1 d .
H18B H 0.0489 0.1366 0.0074 0.096 Uiso 1 1 calc R
H18C H 0.0134 0.1156 0.0601 0.096 Uiso 1 1 calc R
H18D H 0.1350 0.1170 0.0452 0.096 Uiso 1 1 calc R
C181 C -0.0079(4) 0.32970(19) 0.16340(16) 0.0452(13) Uani 1 1 d .
H18E H -0.0546 0.3112 0.1482 0.054 Uiso 1 1 calc R
C182 C -0.0444(4) 0.3730(2) 0.18765(16) 0.0466(14) Uani 1 1 d .
H18F H -0.1172 0.3844 0.1890 0.056 Uiso 1 1 calc R
C183 C 0.0230(4) 0.4000(2) 0.20982(16) 0.0438(14) Uani 1 1 d .
H18G H -0.0022 0.4305 0.2256 0.053 Uiso 1 1 calc R
C184 C 0.1276(4) 0.3818(2) 0.20861(16) 0.0434(13) Uani 1 1 d .
C185 C 0.1672(4) 0.4533(2) 0.24994(18) 0.0485(14) Uani 1 1 d .
C186 C 0.1560(3) 0.5063(2) 0.22226(17) 0.0494(14) Uani 1 1 d .
H18H H 0.1694 0.5099 0.1898 0.059 Uiso 1 1 calc R
C187 C 0.1246(4) 0.5545(2) 0.24250(17) 0.0450(13) Uani 1 1 d .
C188 C 0.1047(4) 0.5468(2) 0.28971(16) 0.0464(14) Uani 1 1 d .
H18I H 0.0816 0.5791 0.3038 0.056 Uiso 1 1 calc R
C189 C 0.1173(4) 0.4942(2) 0.31708(16) 0.0470(14) Uani 1 1 d .
C190 C 0.1494(4) 0.4469(2) 0.29675(17) 0.0509(15) Uani 1 1 d .
H19A H 0.1589 0.4102 0.3151 0.061 Uiso 1 1 calc R
C191 C 0.1002(4) 0.4858(2) 0.36928(16) 0.0655(17) Uani 1 1 d .
H19B H 0.0771 0.5225 0.3789 0.098 Uiso 1 1 calc R
H19C H 0.1658 0.4705 0.3837 0.098 Uiso 1 1 calc R
H19D H 0.0466 0.4589 0.3789 0.098 Uiso 1 1 calc R
C192 C 0.1136(4) 0.61286(19) 0.21308(16) 0.0531(15) Uani 1 1 d .
H19E H 0.0395 0.6241 0.2078 0.080 Uiso 1 1 calc R
H19F H 0.1520 0.6118 0.1834 0.080 Uiso 1 1 calc R
H19G H 0.1421 0.6406 0.2290 0.080 Uiso 1 1 calc R
C193 C 0.3332(4) 0.37438(19) 0.11751(16) 0.0440(13) Uani 1 1 d .
H19H H 0.2672 0.3945 0.1108 0.053 Uiso 1 1 calc R
C194 C 0.4240(4) 0.38157(18) 0.09249(16) 0.0427(13) Uani 1 1 d .
H19J H 0.4347 0.4087 0.0654 0.051 Uiso 1 1 calc R
C195 C 0.6394(4) 0.37148(19) 0.05589(16) 0.0396(13) Uani 1 1 d .
C196 C 0.6854(4) 0.4207(2) 0.05879(16) 0.0417(13) Uani 1 1 d .
C197 C 0.7717(4) 0.4650(2) 0.11238(17) 0.0470(14) Uani 1 1 d .
C198 C 0.8720(4) 0.4623(2) 0.09290(17) 0.0479(14) Uani 1 1 d .
H19L H 0.8898 0.4382 0.0705 0.057 Uiso 1 1 calc R
C199 C 0.9471(4) 0.4941(2) 0.10547(18) 0.0529(15) Uani 1 1 d .
C200 C 0.9201(4) 0.5274(2) 0.13956(17) 0.0548(15) Uani 1 1 d .
H20B H 0.9709 0.5496 0.1483 0.066 Uiso 1 1 calc R
C201 C 0.8209(4) 0.5292(2) 0.16138(18) 0.0537(15) Uani 1 1 d .
C202 C 0.7477(4) 0.4975(2) 0.14751(16) 0.0510(15) Uani 1 1 d .
H20C H 0.6797 0.4978 0.1621 0.061 Uiso 1 1 calc R
C203 C 0.7957(4) 0.5647(2) 0.19922(17) 0.0674(17) Uani 1 1 d .
H20D H 0.7263 0.5571 0.2133 0.101 Uiso 1 1 calc R
H20E H 0.7964 0.6052 0.1861 0.101 Uiso 1 1 calc R
H20F H 0.8481 0.5546 0.2228 0.101 Uiso 1 1 calc R
C204 C 1.0570(4) 0.4899(2) 0.08515(18) 0.0667(17) Uani 1 1 d .
H20G H 1.0982 0.4585 0.1036 0.100 Uiso 1 1 calc R
H20H H 1.0885 0.5258 0.0853 0.100 Uiso 1 1 calc R
H20I H 1.0561 0.4826 0.0534 0.100 Uiso 1 1 calc R
C205 C 0.7145(4) 0.4583(2) 0.01954(17) 0.0530(15) Uani 1 1 d .
H20J H 0.7431 0.4929 0.0221 0.064 Uiso 1 1 calc R
C206 C 0.7009(4) 0.4442(2) -0.02250(18) 0.0503(14) Uani 1 1 d .
H20K H 0.7204 0.4698 -0.0494 0.060 Uiso 1 1 calc R
C207 C 0.6596(4) 0.3938(2) -0.02767(16) 0.0464(14) Uani 1 1 d .
H20L H 0.6522 0.3845 -0.0574 0.056 Uiso 1 1 calc R
C208 C 0.6295(4) 0.3576(2) 0.01205(17) 0.0451(14) Uani 1 1 d .
C209 C 0.4942(4) 0.3011(2) -0.00335(17) 0.0449(14) Uani 1 1 d .
C210 C 0.4669(4) 0.2459(2) -0.00239(16) 0.0510(15) Uani 1 1 d .
H21A H 0.5174 0.2145 0.0050 0.061 Uiso 1 1 calc R
C211 C 0.3666(5) 0.2364(2) -0.01215(17) 0.0507(15) Uani 1 1 d .
C212 C 0.2951(4) 0.2833(2) -0.02321(17) 0.0573(16) Uani 1 1 d .
H21B H 0.2260 0.2772 -0.0299 0.069 Uiso 1 1 calc R
C213 C 0.3218(4) 0.3388(2) -0.02482(17) 0.0501(14) Uani 1 1 d .
C214 C 0.4227(4) 0.3477(2) -0.01542(15) 0.0481(14) Uani 1 1 d .
H21C H 0.4429 0.3854 -0.0172 0.058 Uiso 1 1 calc R
C215 C 0.2428(4) 0.3889(2) -0.03671(18) 0.0627(16) Uani 1 1 d .
H21D H 0.1843 0.3769 -0.0516 0.094 Uiso 1 1 calc R
H21E H 0.2758 0.4192 -0.0578 0.094 Uiso 1 1 calc R
H21F H 0.2170 0.4033 -0.0084 0.094 Uiso 1 1 calc R
C216 C 0.3344(4) 0.1770(2) -0.01231(18) 0.0683(18) Uani 1 1 d .
H21G H 0.3175 0.1733 -0.0437 0.102 Uiso 1 1 calc R
H21H H 0.2729 0.1704 0.0086 0.102 Uiso 1 1 calc R
H21I H 0.3921 0.1489 -0.0020 0.102 Uiso 1 1 calc R

loop_
_atom_site_aniso_label
_atom_site_aniso_U_11
_atom_site_aniso_U_22
_atom_site_aniso_U_33
_atom_site_aniso_U_23
_atom_site_aniso_U_13
_atom_site_aniso_U_12
Fe1 0.0356(5) 0.0462(5) 0.0366(5) -0.0071(4) 0.0125(4) 0.0037(4)
Fe2 0.0349(5) 0.0470(5) 0.0354(5) -0.0062(4) 0.0128(4) 0.0028(4)
O1 0.059(3) 0.175(5) 0.112(4) -0.104(4) 0.016(3) -0.034(3)
O2 0.046(2) 0.050(2) 0.047(2) -0.0062(17) 0.0036(18) -0.0012(18)
O3 0.057(2) 0.056(2) 0.043(2) -0.0117(17) 0.0163(19) -0.0114(19)
O4 0.047(2) 0.060(2) 0.034(2) -0.0131(17) 0.0168(18) 0.0010(18)
O5 0.038(2) 0.051(2) 0.049(2) -0.0153(17) 0.0013(17) 0.0118(16)
O6 0.035(2) 0.062(2) 0.044(2) -0.0057(18) 0.0132(18) 0.0025(17)
O7 0.048(2) 0.061(2) 0.043(2) -0.0084(18) 0.0078(18) 0.0075(19)
O8 0.047(2) 0.053(2) 0.045(2) -0.0220(18) 0.0005(18) 0.0105(17)
O9 0.042(2) 0.054(2) 0.062(3) -0.0216(19) 0.0038(19) 0.0140(18)
O10 0.069(3) 0.162(4) 0.113(4) -0.101(3) 0.033(3) -0.044(3)
O11 0.044(2) 0.053(2) 0.040(2) -0.0177(17) 0.0006(17) 0.0082(17)
O12 0.049(2) 0.059(2) 0.042(2) -0.0140(17) 0.0167(18) 0.0001(18)
O13 0.034(2) 0.060(2) 0.038(2) 0.0000(17) 0.0090(17) 0.0066(17)
O14 0.038(2) 0.056(2) 0.056(2) -0.0057(18) 0.0080(18) -0.0035(18)
O15 0.042(2) 0.059(2) 0.045(2) -0.0204(18) -0.0056(17) 0.0110(17)
O16 0.044(2) 0.052(2) 0.066(3) -0.0279(19) 0.0071(19) 0.0079(18)
O17 0.053(2) 0.056(2) 0.036(2) -0.0060(17) 0.0120(18) -0.0121(19)
O18 0.051(3) 0.048(2) 0.050(2) -0.0076(17) 0.0086(19) 0.0027(18)
N1 0.042(3) 0.056(3) 0.047(3) -0.025(2) 0.005(2) -0.007(2)
N2 0.043(3) 0.043(2) 0.040(3) -0.0029(19) 0.020(2) -0.002(2)
N3 0.048(3) 0.044(2) 0.026(2) 0.0013(18) 0.012(2) 0.007(2)
N4 0.031(2) 0.051(2) 0.033(2) -0.0126(19) 0.0091(19) -0.0028(19)
N5 0.032(2) 0.042(2) 0.034(2) -0.0100(18) 0.0023(19) 0.0019(19)
N6 0.043(3) 0.049(3) 0.044(3) -0.021(2) 0.011(2) -0.006(2)
N7 0.031(2) 0.044(2) 0.031(2) -0.0039(18) 0.0027(19) 0.0059(19)
N8 0.043(3) 0.039(2) 0.041(3) -0.0033(19) 0.021(2) -0.0008(19)
N9 0.040(3) 0.041(2) 0.036(2) 0.0033(19) 0.010(2) 0.007(2)
N10 0.025(2) 0.057(3) 0.031(2) -0.0084(19) 0.0089(19) -0.0015(19)
C1 0.036(3) 0.047(3) 0.035(3) -0.012(2) 0.005(2) 0.006(2)
C2 0.030(3) 0.045(3) 0.039(3) -0.009(2) 0.014(2) -0.003(2)
C3 0.030(3) 0.047(3) 0.039(3) -0.011(2) 0.018(2) 0.007(2)
C4 0.040(3) 0.048(3) 0.031(3) -0.008(2) 0.001(2) 0.002(2)
C5 0.037(3) 0.043(3) 0.031(3) 0.002(2) 0.010(2) 0.012(2)
C6 0.036(3) 0.042(3) 0.031(3) -0.002(2) 0.014(2) 0.002(2)
C7 0.039(3) 0.053(3) 0.033(3) -0.009(2) 0.010(3) 0.007(2)
C8 0.028(3) 0.046(3) 0.032(3) -0.011(2) 0.010(2) 0.001(2)
C9 0.027(3) 0.046(3) 0.032(3) -0.010(2) 0.006(2) 0.002(2)
C10 0.039(3) 0.043(3) 0.035(3) -0.003(2) 0.006(2) 0.000(2)
C11 0.040(3) 0.042(3) 0.027(3) -0.002(2) 0.011(2) 0.006(2)
C12 0.046(3) 0.042(3) 0.035(3) -0.005(2) 0.009(3) -0.003(2)
C13 0.046(3) 0.044(3) 0.044(3) 0.000(2) 0.013(3) 0.008(3)
C14 0.030(3) 0.052(3) 0.039(3) -0.006(2) 0.000(2) 0.009(2)
C15 0.032(3) 0.044(3) 0.037(3) -0.001(2) 0.007(2) 0.009(2)
C16 0.046(3) 0.048(3) 0.042(3) 0.001(3) 0.010(3) -0.002(3)
C17 0.048(4) 0.049(3) 0.042(3) -0.005(3) 0.018(3) -0.002(3)
C18 0.061(4) 0.054(3) 0.041(3) -0.007(3) 0.013(3) -0.005(3)
C19 0.050(4) 0.062(4) 0.057(4) 0.005(3) 0.006(3) 0.002(3)
C20 0.060(4) 0.063(4) 0.056(4) -0.006(3) 0.011(3) -0.013(3)
C21 0.058(4) 0.059(4) 0.053(4) -0.013(3) 0.013(3) -0.005(3)
C22 0.056(4) 0.053(3) 0.039(3) -0.008(3) 0.011(3) -0.003(3)
C23 0.076(4) 0.062(4) 0.081(4) -0.020(3) 0.015(4) -0.016(3)
C24 0.050(4) 0.073(4) 0.106(5) -0.006(4) -0.017(4) 0.006(3)
C25 0.052(4) 0.058(4) 0.045(3) -0.003(3) 0.007(3) 0.000(3)
C26 0.058(4) 0.062(4) 0.032(3) -0.003(3) 0.005(3) -0.012(3)
C27 0.057(4) 0.049(3) 0.041(3) 0.002(3) 0.009(3) -0.003(3)
C28 0.048(3) 0.049(3) 0.040(3) -0.008(3) 0.011(3) 0.000(3)
C29 0.043(3) 0.046(3) 0.049(4) -0.001(3) 0.003(3) -0.007(3)
C30 0.046(4) 0.054(3) 0.041(3) -0.008(3) 0.003(3) 0.009(3)
C31 0.035(3) 0.056(3) 0.051(4) -0.007(3) -0.003(3) -0.003(3)
C32 0.054(4) 0.048(3) 0.054(4) -0.008(3) 0.000(3) -0.002(3)
C33 0.050(4) 0.048(3) 0.048(4) -0.015(3) 0.003(3) -0.001(3)
C34 0.060(4) 0.055(3) 0.045(4) -0.011(3) 0.012(3) 0.000(3)
C35 0.068(4) 0.064(4) 0.053(4) -0.011(3) 0.010(3) -0.002(3)
C36 0.046(4) 0.075(4) 0.060(4) -0.017(3) -0.003(3) 0.001(3)
C37 0.032(3) 0.046(3) 0.034(3) -0.001(2) 0.010(2) -0.001(2)
C38 0.034(3) 0.054(3) 0.036(3) -0.013(2) 0.009(2) 0.000(2)
C39 0.035(3) 0.051(3) 0.033(3) -0.006(2) 0.011(2) 0.006(3)
C40 0.043(3) 0.051(3) 0.032(3) -0.016(2) 0.013(3) -0.006(3)
C41 0.031(3) 0.055(3) 0.051(4) -0.016(3) 0.011(3) 0.006(2)
C42 0.044(3) 0.047(3) 0.051(4) -0.014(3) 0.014(3) 0.004(3)
C43 0.040(3) 0.056(3) 0.044(3) -0.011(3) 0.010(3) 0.002(3)
C44 0.060(4) 0.057(3) 0.041(3) -0.010(3) 0.004(3) 0.008(3)
C45 0.070(4) 0.057(4) 0.043(4) -0.022(3) 0.002(3) 0.010(3)
C46 0.071(4) 0.048(3) 0.047(4) -0.016(3) 0.007(3) 0.005(3)
C47 0.127(6) 0.064(4) 0.060(4) -0.026(3) -0.013(4) 0.022(4)
C48 0.059(4) 0.067(4) 0.052(4) -0.004(3) 0.007(3) 0.006(3)
C49 0.042(3) 0.046(3) 0.049(3) -0.010(3) 0.020(3) 0.001(3)
C50 0.032(3) 0.052(3) 0.042(3) -0.003(3) 0.015(3) 0.002(3)
C51 0.030(3) 0.053(3) 0.034(3) -0.010(2) 0.005(2) 0.005(2)
C52 0.041(3) 0.051(3) 0.031(3) -0.012(2) 0.013(3) 0.011(3)
C53 0.039(3) 0.056(3) 0.028(3) -0.010(3) 0.002(2) 0.002(3)
C54 0.044(3) 0.051(3) 0.045(3) -0.011(3) 0.016(3) -0.004(3)
C55 0.040(3) 0.076(4) 0.041(4) -0.022(3) 0.016(3) -0.017(3)
C56 0.051(4) 0.083(4) 0.040(4) -0.014(3) 0.014(3) -0.005(3)
C57 0.061(4) 0.071(4) 0.029(3) -0.008(3) 0.012(3) 0.010(3)
C58 0.041(3) 0.060(3) 0.041(3) -0.015(3) 0.010(3) -0.003(3)
C59 0.103(5) 0.101(5) 0.043(4) -0.005(3) 0.014(4) 0.025(4)
C60 0.083(5) 0.069(4) 0.064(4) -0.025(3) 0.030(4) -0.012(3)
C61 0.028(3) 0.051(3) 0.039(3) -0.002(2) 0.005(2) 0.011(2)
C62 0.041(3) 0.045(3) 0.040(3) 0.000(2) 0.012(3) 0.004(2)
C63 0.037(3) 0.056(3) 0.044(4) 0.000(3) 0.021(3) 0.011(3)
C64 0.042(4) 0.051(3) 0.040(3) -0.003(3) 0.011(3) 0.009(3)
C65 0.028(3) 0.066(3) 0.035(3) -0.013(3) 0.007(2) 0.005(3)
C66 0.045(3) 0.048(3) 0.037(3) -0.005(2) 0.004(3) 0.004(3)
C67 0.043(3) 0.061(3) 0.046(3) -0.008(3) 0.014(3) -0.005(3)
C68 0.039(3) 0.056(3) 0.040(3) -0.009(3) 0.008(3) -0.001(3)
C69 0.036(3) 0.052(3) 0.044(3) -0.011(3) 0.008(3) 0.004(2)
C70 0.041(3) 0.054(3) 0.038(3) -0.009(2) 0.008(3) -0.002(3)
C71 0.046(3) 0.058(3) 0.063(4) -0.018(3) 0.018(3) 0.002(3)
C72 0.070(4) 0.063(4) 0.045(3) 0.003(3) 0.019(3) -0.001(3)
C73 0.049(4) 0.047(3) 0.058(4) -0.007(3) 0.027(3) 0.001(3)
C74 0.061(4) 0.054(3) 0.048(4) 0.000(3) 0.032(3) 0.008(3)
C75 0.066(4) 0.054(3) 0.038(3) -0.002(3) 0.023(3) 0.010(3)
C76 0.044(4) 0.052(3) 0.048(4) -0.007(3) 0.014(3) 0.009(3)
C77 0.056(4) 0.054(3) 0.032(3) -0.005(2) 0.012(3) 0.006(3)
C78 0.056(4) 0.068(4) 0.035(3) -0.008(3) 0.007(3) 0.001(3)
C79 0.072(5) 0.073(4) 0.032(3) -0.008(3) 0.002(3) -0.023(4)
C80 0.078(5) 0.058(4) 0.045(4) -0.013(3) 0.011(3) 0.001(3)
C81 0.076(5) 0.056(4) 0.041(3) -0.003(3) 0.014(3) 0.010(3)
C82 0.059(4) 0.058(3) 0.036(3) -0.010(3) 0.011(3) 0.003(3)
C83 0.071(4) 0.066(4) 0.068(4) -0.017(3) 0.009(3) 0.016(3)
C84 0.078(5) 0.084(4) 0.074(5) -0.004(4) 0.011(4) -0.016(4)
C85 0.031(3) 0.057(3) 0.040(3) -0.007(3) 0.012(2) 0.003(2)
C86 0.030(3) 0.050(3) 0.049(3) -0.010(3) 0.013(3) 0.006(2)
C87 0.026(3) 0.052(3) 0.038(3) -0.008(2) 0.005(2) 0.004(2)
C88 0.032(3) 0.048(3) 0.041(3) -0.011(2) 0.009(3) 0.001(2)
C89 0.033(3) 0.059(3) 0.038(3) -0.016(3) 0.007(3) -0.001(3)
C90 0.044(3) 0.052(3) 0.039(3) -0.009(3) 0.007(3) -0.001(3)
C91 0.033(3) 0.065(4) 0.043(4) -0.004(3) 0.011(3) 0.002(3)
C92 0.040(3) 0.071(4) 0.035(3) -0.018(3) 0.007(3) -0.004(3)
C93 0.035(3) 0.064(4) 0.038(3) -0.023(3) 0.007(3) -0.005(3)
C94 0.037(3) 0.046(3) 0.051(4) -0.012(3) 0.011(3) -0.003(2)
C95 0.054(4) 0.070(4) 0.063(4) -0.030(3) 0.017(3) -0.006(3)
C96 0.062(4) 0.074(4) 0.046(4) -0.002(3) 0.004(3) 0.006(3)
C97 0.043(3) 0.044(3) 0.041(3) -0.009(2) 0.009(3) 0.003(2)
C98 0.030(3) 0.060(3) 0.042(3) -0.010(3) 0.005(3) 0.006(3)
C99 0.035(3) 0.053(3) 0.044(3) -0.011(3) 0.014(3) 0.007(3)
C100 0.032(3) 0.057(3) 0.045(3) -0.019(3) 0.004(3) -0.006(3)
C101 0.035(3) 0.060(3) 0.051(4) -0.026(3) 0.003(3) 0.007(3)
C102 0.039(3) 0.060(3) 0.043(3) -0.012(3) 0.002(3) 0.007(3)
C103 0.034(3) 0.050(3) 0.048(3) -0.005(3) 0.005(3) 0.012(2)
C104 0.038(3) 0.051(3) 0.052(4) -0.020(3) 0.009(3) 0.002(3)
C105 0.041(3) 0.054(3) 0.043(3) -0.011(3) 0.006(3) 0.003(3)
C106 0.044(3) 0.045(3) 0.053(3) -0.014(3) 0.008(3) 0.003(2)
C107 0.067(4) 0.063(4) 0.051(4) -0.007(3) 0.008(3) 0.009(3)
C108 0.050(4) 0.059(3) 0.057(4) -0.002(3) 0.006(3) 0.009(3)
C109 0.039(3) 0.039(3) 0.036(3) -0.007(2) 0.007(2) 0.001(2)
C110 0.034(3) 0.047(3) 0.030(3) -0.001(2) 0.012(2) 0.000(2)
C111 0.045(3) 0.044(3) 0.032(3) -0.006(2) 0.014(3) -0.004(2)
C112 0.034(3) 0.048(3) 0.035(3) -0.006(2) 0.015(2) 0.006(2)
C113 0.033(3) 0.044(3) 0.037(3) -0.014(2) 0.010(2) 0.003(2)
C114 0.033(3) 0.051(3) 0.040(3) -0.012(3) 0.014(3) 0.004(2)
C115 0.041(3) 0.050(3) 0.035(3) -0.003(2) 0.004(3) 0.004(3)
C116 0.034(3) 0.044(3) 0.034(3) 0.004(2) 0.011(2) 0.006(2)
C117 0.038(3) 0.046(3) 0.037(3) -0.001(2) 0.007(3) 0.003(2)
C118 0.032(3) 0.055(3) 0.034(3) -0.008(2) 0.012(2) 0.001(2)
C119 0.028(3) 0.043(3) 0.033(3) -0.010(2) 0.012(2) 0.005(2)
C120 0.032(3) 0.046(3) 0.031(3) -0.011(2) 0.007(2) 0.001(2)
C121 0.036(3) 0.056(3) 0.035(3) -0.012(2) 0.013(2) 0.000(2)
C122 0.032(3) 0.047(3) 0.037(3) -0.004(2) 0.012(2) -0.002(2)
C123 0.031(3) 0.044(3) 0.041(3) -0.011(2) 0.012(2) 0.006(2)
C124 0.039(3) 0.047(3) 0.037(3) -0.011(2) 0.013(3) 0.003(3)
C125 0.030(3) 0.059(3) 0.028(3) -0.014(3) 0.002(2) 0.000(3)
C126 0.040(3) 0.054(3) 0.045(3) -0.009(3) 0.020(3) -0.004(3)
C127 0.038(3) 0.064(4) 0.039(3) -0.018(3) 0.015(3) -0.011(3)
C128 0.053(4) 0.070(4) 0.041(3) -0.018(3) 0.017(3) -0.013(3)
C129 0.055(4) 0.064(4) 0.045(4) -0.014(3) 0.010(3) 0.001(3)
C130 0.043(3) 0.052(3) 0.044(3) -0.011(3) 0.006(3) -0.003(3)
C131 0.110(6) 0.073(4) 0.048(4) -0.003(3) 0.002(4) 0.007(4)
C132 0.061(4) 0.065(4) 0.060(4) -0.021(3) 0.014(3) -0.005(3)
C133 0.032(3) 0.056(3) 0.034(3) -0.013(2) 0.008(2) -0.001(2)
C134 0.035(3) 0.055(3) 0.046(3) -0.010(3) 0.014(3) 0.005(3)
C135 0.035(3) 0.052(3) 0.039(3) -0.013(2) 0.014(3) -0.003(3)
C136 0.034(3) 0.046(3) 0.039(3) -0.011(2) 0.011(3) -0.002(2)
C137 0.031(3) 0.065(4) 0.050(4) -0.019(3) 0.006(3) 0.005(3)
C138 0.046(3) 0.053(3) 0.049(4) -0.023(3) 0.014(3) -0.006(3)
C139 0.049(4) 0.076(4) 0.054(4) -0.025(3) 0.008(3) 0.009(3)
C140 0.117(6) 0.105(5) 0.064(5) -0.032(4) -0.031(4) 0.063(5)
C141 0.169(8) 0.088(5) 0.087(6) -0.059(5) -0.062(5) 0.062(5)
C142 0.126(6) 0.059(4) 0.071(5) -0.038(3) -0.045(4) 0.043(4)
C143 0.369(15) 0.125(7) 0.151(8) -0.100(6) -0.170(9) 0.159(8)
C144 0.075(5) 0.090(5) 0.048(4) 0.000(3) 0.004(3) -0.002(4)
C145 0.032(3) 0.053(3) 0.036(3) -0.002(2) -0.002(2) 0.014(2)
C146 0.041(3) 0.056(3) 0.037(3) 0.004(2) 0.011(3) 0.007(3)
C147 0.034(3) 0.057(3) 0.046(4) -0.003(3) 0.017(3) 0.004(3)
C148 0.039(3) 0.053(3) 0.043(4) 0.003(3) 0.018(3) 0.015(3)
C149 0.033(3) 0.059(3) 0.038(3) -0.009(3) 0.014(3) 0.003(3)
C150 0.033(3) 0.054(3) 0.046(3) -0.006(3) 0.011(3) 0.002(2)
C151 0.035(3) 0.044(3) 0.050(3) -0.008(3) 0.010(3) 0.002(2)
C152 0.044(3) 0.054(3) 0.045(3) -0.016(3) 0.017(3) -0.006(3)
C153 0.043(3) 0.051(3) 0.044(3) -0.006(3) 0.014(3) -0.001(3)
C154 0.042(3) 0.051(3) 0.035(3) -0.008(2) 0.010(3) 0.001(2)
C155 0.062(4) 0.061(3) 0.048(4) -0.001(3) 0.014(3) 0.001(3)
C156 0.038(3) 0.054(3) 0.071(4) -0.011(3) 0.012(3) 0.006(3)
C157 0.044(3) 0.049(3) 0.050(4) 0.001(3) 0.016(3) 0.006(3)
C158 0.040(3) 0.053(3) 0.043(4) -0.002(3) 0.015(3) -0.002(3)
C159 0.046(4) 0.062(4) 0.046(4) 0.002(3) 0.015(3) 0.006(3)
C160 0.033(3) 0.053(3) 0.043(4) 0.003(3) 0.014(3) 0.006(3)
C161 0.045(4) 0.055(3) 0.037(3) -0.004(3) 0.008(3) -0.004(3)
C162 0.048(4) 0.059(4) 0.041(3) -0.007(3) 0.011(3) -0.002(3)
C163 0.050(4) 0.068(4) 0.046(4) -0.003(3) 0.007(3) 0.000(3)
C164 0.063(4) 0.061(4) 0.041(3) -0.007(3) 0.001(3) -0.009(3)
C165 0.049(4) 0.074(4) 0.045(4) -0.007(3) 0.009(3) -0.010(3)
C166 0.040(3) 0.070(4) 0.039(3) -0.001(3) 0.009(3) -0.002(3)
C167 0.064(4) 0.084(4) 0.064(4) -0.002(3) 0.012(3) -0.019(3)
C168 0.040(4) 0.077(4) 0.069(4) -0.015(3) 0.008(3) 0.005(3)
C169 0.024(3) 0.053(3) 0.041(3) -0.001(2) 0.010(2) 0.002(2)
C170 0.025(3) 0.053(3) 0.039(3) -0.008(2) 0.011(2) 0.002(2)
C171 0.031(3) 0.049(3) 0.034(3) -0.008(2) 0.006(2) 0.004(2)
C172 0.036(3) 0.049(3) 0.044(3) -0.017(3) 0.015(3) 0.005(3)
C173 0.023(3) 0.059(3) 0.045(3) -0.013(3) 0.007(2) -0.001(3)
C174 0.035(3) 0.053(3) 0.048(4) -0.010(3) 0.011(3) -0.003(3)
C175 0.043(3) 0.061(4) 0.045(4) -0.021(3) 0.015(3) -0.010(3)
C176 0.049(4) 0.070(4) 0.040(3) -0.023(3) 0.016(3) -0.011(3)
C177 0.034(3) 0.070(4) 0.044(4) -0.010(3) 0.015(3) 0.000(3)
C178 0.046(4) 0.052(3) 0.042(4) -0.012(3) 0.008(3) 0.000(3)
C179 0.055(4) 0.083(4) 0.046(4) -0.010(3) 0.007(3) 0.010(3)
C180 0.067(4) 0.067(4) 0.062(4) -0.028(3) 0.017(3) -0.007(3)
C181 0.039(3) 0.052(3) 0.046(3) -0.017(3) 0.008(3) -0.003(3)
C182 0.039(3) 0.052(3) 0.044(3) -0.002(3) 0.008(3) 0.005(3)
C183 0.033(3) 0.053(3) 0.044(3) -0.015(3) 0.012(3) 0.005(3)
C184 0.041(3) 0.049(3) 0.041(3) -0.015(3) 0.010(3) -0.005(3)
C185 0.045(3) 0.053(3) 0.049(4) -0.021(3) 0.006(3) 0.003(3)
C186 0.038(3) 0.066(4) 0.043(3) -0.017(3) 0.010(3) 0.008(3)
C187 0.031(3) 0.054(3) 0.047(3) -0.006(3) 0.003(3) 0.008(2)
C188 0.041(3) 0.057(3) 0.039(3) -0.012(3) 0.005(3) 0.005(3)
C189 0.046(3) 0.056(3) 0.037(3) -0.011(3) 0.009(3) 0.005(3)
C190 0.045(3) 0.053(3) 0.052(4) -0.011(3) 0.013(3) 0.003(3)
C191 0.071(4) 0.070(4) 0.052(4) -0.013(3) 0.020(3) 0.004(3)
C192 0.053(4) 0.058(3) 0.046(3) -0.005(3) 0.003(3) -0.001(3)
C193 0.035(3) 0.054(3) 0.039(3) -0.006(2) 0.008(3) 0.009(2)
C194 0.041(3) 0.039(3) 0.043(3) -0.001(2) 0.010(3) 0.008(2)
C195 0.036(3) 0.045(3) 0.032(3) 0.003(2) 0.008(2) 0.002(2)
C196 0.038(3) 0.055(3) 0.032(3) -0.008(3) 0.004(2) -0.004(3)
C197 0.050(4) 0.046(3) 0.041(3) 0.001(3) 0.001(3) -0.003(3)
C198 0.036(3) 0.057(3) 0.048(3) -0.007(3) 0.003(3) 0.003(3)
C199 0.042(4) 0.060(4) 0.053(4) 0.002(3) -0.003(3) -0.005(3)
C200 0.055(4) 0.050(3) 0.057(4) -0.004(3) -0.001(3) -0.003(3)
C201 0.051(4) 0.055(3) 0.055(4) -0.007(3) 0.008(3) -0.011(3)
C202 0.057(4) 0.050(3) 0.039(3) 0.003(3) 0.012(3) 0.002(3)
C203 0.076(4) 0.065(4) 0.061(4) -0.017(3) 0.009(3) -0.002(3)
C204 0.046(4) 0.080(4) 0.073(4) -0.013(3) 0.008(3) -0.006(3)
C205 0.060(4) 0.054(3) 0.041(3) -0.001(3) 0.012(3) -0.008(3)
C206 0.041(3) 0.059(4) 0.045(4) 0.007(3) 0.006(3) -0.003(3)
C207 0.043(3) 0.066(4) 0.026(3) 0.000(3) 0.002(2) -0.001(3)
C208 0.043(3) 0.051(3) 0.037(3) 0.000(3) 0.005(3) 0.003(3)
C209 0.038(3) 0.053(3) 0.040(3) -0.004(3) 0.014(3) 0.002(3)
C210 0.063(4) 0.049(3) 0.038(3) -0.006(3) 0.019(3) 0.001(3)
C211 0.049(4) 0.056(4) 0.048(4) -0.016(3) 0.019(3) -0.012(3)
C212 0.052(4) 0.060(4) 0.059(4) -0.011(3) 0.024(3) -0.013(3)
C213 0.042(4) 0.063(4) 0.043(3) -0.005(3) 0.006(3) -0.003(3)
C214 0.054(4) 0.054(3) 0.035(3) -0.009(3) 0.013(3) -0.002(3)
C215 0.048(4) 0.067(4) 0.069(4) -0.002(3) -0.001(3) -0.001(3)
C216 0.082(4) 0.055(3) 0.070(4) -0.020(3) 0.032(3) -0.018(3)

loop_
_atom_type_symbol
_atom_type_description
_atom_type_scat_dispersion_real
_atom_type_scat_dispersion_imag
_atom_type_scat_source
C C 0.0181 0.0091 'International Tables Vol C Tables 4.2.6.8 and 6.1.1.4'
H H 0.0000 0.0000 'International Tables Vol C Tables 4.2.6.8 and 6.1.1.4'
N N 0.0311 0.0180 'International Tables Vol C Tables 4.2.6.8 and 6.1.1.4'
O O 0.0492 0.0322 'International Tables Vol C Tables 4.2.6.8 and 6.1.1.4'
Fe Fe -1.1336 3.1974 'International Tables Vol C Tables 4.2.6.8 and 6.1.1.4'

loop_
_geom_angle_atom_site_label_1
_geom_angle_atom_site_label_2
_geom_angle_atom_site_label_3
_geom_angle
N1 Fe1 N5 91.64(17)
N1 Fe1 N4 97.35(17)
N5 Fe1 N4 89.28(14)
N1 Fe1 N3 103.20(17)
N5 Fe1 N3 165.15(16)
N4 Fe1 N3 88.94(14)
N1 Fe1 N2 100.62(18)
N5 Fe1 N2 89.00(15)
N4 Fe1 N2 162.00(16)
N3 Fe1 N2 88.14(15)
N6 Fe2 N7 91.32(17)
N6 Fe2 N9 103.29(17)
N7 Fe2 N9 165.38(16)
N6 Fe2 N10 98.74(17)
N7 Fe2 N10 89.36(14)
N9 Fe2 N10 88.75(14)
N6 Fe2 N8 98.58(18)
N7 Fe2 N8 88.76(14)
N9 Fe2 N8 88.72(15)
N10 Fe2 N8 162.62(15)
C16 O2 C17 119.4(4)
C28 O3 C29 119.3(4)
C41 O4 C40 116.4(3)
C53 O5 C52 120.4(4)
C64 O6 C65 117.7(4)
C77 O7 C76 119.0(4)
C89 O8 C88 118.6(4)
C100 O9 C101 114.7(4)
C125 O11 C124 120.3(4)
C136 O12 C137 118.5(4)
C148 O13 C149 116.6(4)
C160 O14 C161 118.8(4)
C173 O15 C172 117.7(4)
C184 O16 C185 115.3(4)
C196 O17 C197 120.4(4)
C209 O18 C208 119.8(4)
O1 N1 Fe1 146.6(4)
C12 N2 C1 104.4(4)
C12 N2 Fe1 127.7(3)
C1 N2 Fe1 127.8(3)
C3 N3 C4 104.9(4)
C3 N3 Fe1 128.0(3)
C4 N3 Fe1 127.1(3)
C7 N4 C6 104.3(4)
C7 N4 Fe1 127.2(3)
C6 N4 Fe1 128.3(3)
C10 N5 C9 105.3(4)
C10 N5 Fe1 127.1(3)
C9 N5 Fe1 126.6(3)
O10 N6 Fe2 146.3(4)
C120 N7 C109 104.9(4)
C120 N7 Fe2 126.6(3)
C109 N7 Fe2 127.7(3)
C112 N8 C111 104.2(4)
C112 N8 Fe2 128.1(3)
C111 N8 Fe2 127.6(3)
C115 N9 C114 104.3(4)
C115 N9 Fe2 127.8(3)
C114 N9 Fe2 127.9(3)
C118 N10 C117 103.8(4)
C118 N10 Fe2 127.4(3)
C117 N10 Fe2 128.6(3)
N2 C1 C2 126.5(4)
N2 C1 C14 110.8(4)
C2 C1 C14 122.8(4)
C3 C2 C1 122.6(4)
C3 C2 C87 117.1(4)
C1 C2 C87 120.0(4)
C2 C3 N3 126.0(4)
C2 C3 C86 123.9(4)
N3 C3 C86 110.0(4)
C5 C4 N3 125.8(4)
C5 C4 C85 124.2(4)
N3 C4 C85 109.9(4)
C4 C5 C6 123.5(4)
C4 C5 C63 117.2(4)
C6 C5 C63 118.8(4)
C5 C6 N4 125.4(4)
C5 C6 C62 124.1(4)
N4 C6 C62 110.4(4)
N4 C7 C8 125.3(4)
N4 C7 C61 111.1(4)
C8 C7 C61 123.6(4)
C9 C8 C7 123.3(4)
C9 C8 C39 117.2(4)
C7 C8 C39 119.5(4)
C8 C9 N5 125.9(4)
C8 C9 C38 124.4(4)
N5 C9 C38 109.6(4)
C11 C10 N5 125.9(4)
C11 C10 C37 123.8(4)
N5 C10 C37 110.3(4)
C10 C11 C12 123.6(4)
C10 C11 C15 118.2(4)
C12 C11 C15 118.1(4)
N2 C12 C11 124.6(4)
N2 C12 C13 111.5(4)
C11 C12 C13 123.9(4)
C14 C13 C12 106.7(4)
C13 C14 C1 106.6(4)
C28 C15 C16 117.4(4)
C28 C15 C11 121.8(4)
C16 C15 C11 120.8(4)
C25 C16 C15 121.6(5)
C25 C16 O2 119.6(5)
C15 C16 O2 118.7(4)
C22 C17 C18 121.8(6)
C22 C17 O2 115.4(5)
C18 C17 O2 122.8(5)
C17 C18 C19 119.2(5)
C18 C19 C20 118.8(5)
C18 C19 C24 119.9(5)
C20 C19 C24 121.3(6)
C21 C20 C19 121.0(6)
C20 C21 C22 119.5(5)
C20 C21 C23 119.6(6)
C22 C21 C23 121.0(5)
C17 C22 C21 119.7(5)
C26 C25 C16 119.4(5)
C25 C26 C27 120.5(5)
C26 C27 C28 119.3(5)
C15 C28 C27 121.6(5)
C15 C28 O3 116.0(4)
C27 C28 O3 122.3(5)
C34 C29 O3 115.7(5)
C34 C29 C30 120.6(5)
O3 C29 C30 123.5(5)
C31 C30 C29 120.4(5)
C30 C31 C32 118.8(5)
C30 C31 C36 120.3(5)
C32 C31 C36 120.9(5)
C31 C32 C33 121.1(5)
C34 C33 C32 119.8(5)
C34 C33 C35 120.8(5)
C32 C33 C35 119.4(5)
C33 C34 C29 119.3(5)
C38 C37 C10 107.3(4)
C37 C38 C9 107.5(4)
C40 C39 C52 116.7(5)
C40 C39 C8 123.0(5)
C52 C39 C8 120.2(4)
C49 C40 C39 122.7(5)
C49 C40 O4 120.5(4)
C39 C40 O4 116.7(4)
C42 C41 O4 120.2(4)
C42 C41 C46 120.9(5)
O4 C41 C46 118.8(5)
C41 C42 C43 120.2(5)
C44 C43 C42 118.9(5)
C44 C43 C48 121.0(5)
C42 C43 C48 120.1(4)
C45 C44 C43 121.8(5)
C44 C45 C46 119.7(5)
C44 C45 C47 121.2(5)
C46 C45 C47 119.1(5)
C41 C46 C45 118.4(5)
C50 C49 C40 118.6(5)
C49 C50 C51 121.7(5)
C52 C51 C50 117.1(5)
C51 C52 C39 123.1(4)
C51 C52 O5 122.1(5)
C39 C52 O5 114.5(4)
C58 C53 O5 124.5(4)
C58 C53 C54 120.6(5)
O5 C53 C54 114.7(5)
C53 C54 C55 119.4(5)
C56 C55 C54 119.0(5)
C56 C55 C60 122.0(5)
C54 C55 C60 119.0(5)
C55 C56 C57 121.4(6)
C56 C57 C58 119.6(5)
C56 C57 C59 120.1(5)
C58 C57 C59 120.3(5)
C53 C58 C57 120.0(5)
C62 C61 C7 106.7(4)
C61 C62 C6 107.4(4)
C64 C63 C76 116.3(5)
C64 C63 C5 120.5(5)
C76 C63 C5 123.1(6)
C73 C64 O6 116.7(5)
C73 C64 C63 122.8(5)
O6 C64 C63 120.4(5)
C66 C65 C70 121.2(4)
C66 C65 O6 117.9(4)
C70 C65 O6 120.9(4)
C65 C66 C67 119.5(4)
C68 C67 C66 117.9(5)
C68 C67 C72 122.1(4)
C66 C67 C72 120.0(4)
C69 C68 C67 122.9(4)
C68 C69 C70 118.1(4)
C68 C69 C71 121.5(4)
C70 C69 C71 120.4(4)
C65 C70 C69 120.4(5)
C64 C73 C74 118.0(6)
C75 C74 C73 120.9(5)
C74 C75 C76 120.1(6)
C75 C76 O7 117.3(5)
C75 C76 C63 121.7(6)
O7 C76 C63 120.9(5)
C78 C77 C82 122.4(5)
C78 C77 O7 116.2(5)
C82 C77 O7 121.3(5)
C77 C78 C79 119.1(5)
C80 C79 C78 118.1(5)
C80 C79 C84 121.9(5)
C78 C79 C84 119.9(6)
C81 C80 C79 122.4(5)
C80 C81 C82 118.6(5)
C80 C81 C83 120.5(5)
C82 C81 C83 120.9(6)
C77 C82 C81 119.4(5)
C86 C85 C4 108.3(4)
C85 C86 C3 106.7(4)
C88 C87 C100 116.5(4)
C88 C87 C2 121.0(4)
C100 C87 C2 122.2(5)
C87 C88 C97 122.7(4)
C87 C88 O8 115.1(4)
C97 C88 O8 122.0(5)
C90 C89 C94 121.3(5)
C90 C89 O8 123.7(4)
C94 C89 O8 114.9(5)
C89 C90 C91 120.2(5)
C90 C91 C92 117.8(5)
C90 C91 C96 120.6(5)
C92 C91 C96 121.6(5)
C93 C92 C91 121.9(5)
C92 C93 C94 119.1(5)
C92 C93 C95 121.4(5)
C94 C93 C95 119.5(5)
C89 C94 C93 119.7(5)
C98 C97 C88 118.8(5)
C99 C98 C97 120.3(5)
C98 C99 C100 119.7(5)
C99 C100 O9 123.2(4)
C99 C100 C87 121.9(5)
O9 C100 C87 114.7(4)
C102 C101 C106 123.2(4)
C102 C101 O9 119.5(4)
C106 C101 O9 117.3(5)
C101 C102 C103 118.6(5)
C104 C103 C102 118.5(4)
C104 C103 C108 121.6(4)
C102 C103 C108 120.0(4)
C105 C104 C103 122.3(4)
C104 C105 C106 119.0(5)
C104 C105 C107 121.3(4)
C106 C105 C107 119.7(5)
C101 C106 C105 118.4(5)
C110 C109 N7 125.6(4)
C110 C109 C122 123.8(4)
N7 C109 C122 110.6(4)
C111 C110 C109 123.5(4)
C111 C110 C195 118.6(4)
C109 C110 C195 117.7(4)
C110 C111 N8 124.9(4)
C110 C111 C194 124.6(4)
N8 C111 C194 110.5(4)
N8 C112 C113 126.4(4)
N8 C112 C193 111.5(4)
C113 C112 C193 122.2(4)
C112 C113 C114 122.9(4)
C112 C113 C171 120.6(4)
C114 C113 C171 116.4(4)
C113 C114 N9 125.3(4)
C113 C114 C170 124.5(4)
N9 C114 C170 110.1(4)
N9 C115 C116 125.5(4)
N9 C115 C169 110.7(4)
C116 C115 C169 123.6(4)
C117 C116 C115 123.7(4)
C117 C116 C147 117.9(4)
C115 C116 C147 117.9(4)
C116 C117 N10 124.7(4)
C116 C117 C146 124.7(4)
N10 C117 C146 110.6(4)
N10 C118 C119 125.2(4)
N10 C118 C145 111.7(4)
C119 C118 C145 123.0(4)
C120 C119 C118 123.0(4)
C120 C119 C123 117.2(4)
C118 C119 C123 119.8(4)
C119 C120 N7 126.2(4)
C119 C120 C121 123.7(4)
N7 C120 C121 110.1(4)
C122 C121 C120 106.9(4)
C121 C122 C109 107.6(4)
C124 C123 C136 116.8(4)
C124 C123 C119 121.0(4)
C136 C123 C119 122.0(5)
C133 C124 C123 122.7(4)
C133 C124 O11 121.7(5)
C123 C124 O11 115.3(4)
C130 C125 O11 123.8(4)
C130 C125 C126 121.5(5)
O11 C125 C126 114.7(5)
C125 C126 C127 119.3(5)
C128 C127 C126 119.3(5)
C128 C127 C132 119.8(5)
C126 C127 C132 120.9(5)
C127 C128 C129 121.5(5)
C128 C129 C130 118.1(5)
C128 C129 C131 122.0(5)
C130 C129 C131 119.9(5)
C125 C130 C129 120.2(5)
C124 C133 C134 117.8(5)
C135 C134 C133 122.0(5)
C136 C135 C134 118.0(5)
C135 C136 C123 122.6(5)
C135 C136 O12 120.3(4)
C123 C136 O12 117.0(4)
C138 C137 C142 121.4(5)
C138 C137 O12 119.1(4)
C142 C137 O12 119.5(5)
C137 C138 C139 120.9(5)
C140 C139 C138 118.0(6)
C140 C139 C144 120.6(5)
C138 C139 C144 121.4(5)
C141 C140 C139 122.2(6)
C140 C141 C142 120.8(6)
C140 C141 C143 121.3(6)
C142 C141 C143 117.8(6)
C137 C142 C141 116.7(6)
C146 C145 C118 105.8(4)
C145 C146 C117 108.1(4)
C160 C147 C148 116.5(5)
C160 C147 C116 123.8(5)
C148 C147 C116 119.6(5)
C157 C148 O13 117.4(5)
C157 C148 C147 122.2(5)
O13 C148 C147 120.4(5)
C154 C149 C150 121.5(4)
C154 C149 O13 117.4(4)
C150 C149 O13 121.2(4)
C149 C150 C151 120.6(5)
C152 C151 C150 118.1(4)
C152 C151 C156 121.2(4)
C150 C151 C156 120.7(4)
C151 C152 C153 122.0(4)
C152 C153 C154 118.7(5)
C152 C153 C155 121.6(4)
C154 C153 C155 119.8(4)
C149 C154 C153 119.1(4)
C148 C157 C158 118.6(6)
C159 C158 C157 120.7(5)
C158 C159 C160 121.1(6)
O14 C160 C159 118.3(5)
O14 C160 C147 120.6(5)
C159 C160 C147 121.0(6)
C162 C161 C166 122.2(5)
C162 C161 O14 122.3(5)
C166 C161 O14 115.5(5)
C161 C162 C163 119.7(5)
C164 C163 C162 118.2(5)
C164 C163 C168 121.8(5)
C162 C163 C168 120.0(5)
C165 C164 C163 122.8(5)
C164 C165 C166 117.9(5)
C164 C165 C167 122.1(5)
C166 C165 C167 120.0(5)
C161 C166 C165 119.2(5)
C170 C169 C115 107.2(4)
C169 C170 C114 107.5(4)
C172 C171 C184 115.6(4)
C172 C171 C113 122.5(4)
C184 C171 C113 121.6(5)
C181 C172 C171 123.4(4)
C181 C172 O15 122.0(5)
C171 C172 O15 114.4(4)
C178 C173 C174 121.9(5)
C178 C173 O15 123.7(5)
C174 C173 O15 114.3(5)
C173 C174 C175 118.5(5)
C176 C175 C174 118.7(5)
C176 C175 C180 121.7(5)
C174 C175 C180 119.6(5)
C175 C176 C177 122.7(5)
C176 C177 C178 118.1(5)
C176 C177 C179 121.8(5)
C178 C177 C179 120.1(5)
C173 C178 C177 120.0(5)
C172 C181 C182 118.2(5)
C183 C182 C181 121.1(5)
C184 C183 C182 118.6(5)
C183 C184 O16 123.9(4)
C183 C184 C171 122.9(5)
O16 C184 C171 113.2(4)
C190 C185 C186 121.8(5)
C190 C185 O16 118.4(5)
C186 C185 O16 119.8(4)
C185 C186 C187 119.3(5)
C188 C187 C186 118.0(5)
C188 C187 C192 121.7(4)
C186 C187 C192 120.3(4)
C189 C188 C187 122.3(4)
C188 C189 C190 119.2(5)
C188 C189 C191 122.7(4)
C190 C189 C191 118.1(4)
C185 C190 C189 119.4(5)
C194 C193 C112 106.8(4)
C193 C194 C111 106.9(4)
C196 C195 C208 118.1(4)
C196 C195 C110 120.8(4)
C208 C195 C110 121.1(4)
C195 C196 O17 115.6(4)
C195 C196 C205 121.8(5)
O17 C196 C205 122.5(5)
C198 C197 O17 123.9(5)
C198 C197 C202 119.3(5)
O17 C197 C202 116.4(5)
C197 C198 C199 121.1(5)
C198 C199 C200 118.3(5)
C198 C199 C204 121.0(5)
C200 C199 C204 120.6(5)
C199 C200 C201 122.1(5)
C202 C201 C200 118.0(5)
C202 C201 C203 121.6(5)
C200 C201 C203 120.4(5)
C201 C202 C197 121.1(5)
C206 C205 C196 118.3(5)
C205 C206 C207 122.5(5)
C208 C207 C206 117.9(5)
C207 C208 O18 120.2(5)
C207 C208 C195 121.2(5)
O18 C208 C195 118.4(4)
O18 C209 C214 124.5(5)
O18 C209 C210 114.6(5)
C214 C209 C210 120.9(5)
C211 C210 C209 120.3(5)
C210 C211 C212 118.4(5)
C210 C211 C216 121.9(5)
C212 C211 C216 119.7(5)
C211 C212 C213 121.9(5)
C214 C213 C212 119.1(5)
C214 C213 C215 119.9(5)
C212 C213 C215 121.0(5)
C213 C214 C209 119.4(5)

loop_
_geom_bond_atom_site_label_1
_geom_bond_atom_site_label_2
_geom_bond_distance
Fe1 N1 1.714(4)
Fe1 N5 1.975(3)
Fe1 N4 1.988(4)
Fe1 N3 2.002(4)
Fe1 N2 2.007(4)
Fe2 N6 1.713(4)
Fe2 N7 1.969(3)
Fe2 N9 1.991(4)
Fe2 N10 1.996(4)
Fe2 N8 2.005(4)
O1 N1 1.142(5)
O2 C16 1.396(5)
O2 C17 1.403(6)
O3 C28 1.394(5)
O3 C29 1.395(5)
O4 C41 1.396(5)
O4 C40 1.411(5)
O5 C53 1.391(5)
O5 C52 1.397(5)
O6 C64 1.390(6)
O6 C65 1.407(5)
O7 C77 1.399(5)
O7 C76 1.404(6)
O8 C89 1.408(5)
O8 C88 1.408(5)
O9 C100 1.387(5)
O9 C101 1.415(5)
O10 N6 1.149(5)
O11 C125 1.385(5)
O11 C124 1.404(5)
O12 C136 1.400(5)
O12 C137 1.405(5)
O13 C148 1.393(6)
O13 C149 1.418(5)
O14 C160 1.378(6)
O14 C161 1.391(5)
O15 C173 1.407(5)
O15 C172 1.407(5)
O16 C184 1.391(5)
O16 C185 1.405(5)
O17 C196 1.386(5)
O17 C197 1.392(6)
O18 C209 1.385(6)
O18 C208 1.392(5)
N2 C12 1.377(5)
N2 C1 1.378(5)
N3 C3 1.388(5)
N3 C4 1.391(5)
N4 C7 1.380(5)
N4 C6 1.386(5)
N5 C10 1.387(5)
N5 C9 1.395(5)
N7 C120 1.389(5)
N7 C109 1.393(5)
N8 C112 1.372(5)
N8 C111 1.391(5)
N9 C115 1.389(5)
N9 C114 1.402(5)
N10 C118 1.373(5)
N10 C117 1.393(5)
C1 C2 1.390(6)
C1 C14 1.438(6)
C2 C3 1.373(6)
C2 C87 1.498(6)
C3 C86 1.449(5)
C4 C5 1.382(6)
C4 C85 1.432(6)
C5 C6 1.384(6)
C5 C63 1.495(6)
C6 C62 1.443(6)
C7 C8 1.393(6)
C7 C61 1.442(6)
C8 C9 1.368(5)
C8 C39 1.496(6)
C9 C38 1.443(5)
C10 C11 1.375(6)
C10 C37 1.437(6)
C11 C12 1.398(6)
C11 C15 1.502(6)
C12 C13 1.424(6)
C13 C14 1.357(6)
C15 C28 1.384(6)
C15 C16 1.393(6)
C16 C25 1.388(6)
C17 C22 1.366(6)
C17 C18 1.390(7)
C18 C19 1.394(7)
C19 C20 1.402(7)
C19 C24 1.506(7)
C20 C21 1.384(7)
C21 C22 1.392(7)
C21 C23 1.513(6)
C25 C26 1.374(6)
C26 C27 1.379(6)
C27 C28 1.389(6)
C29 C34 1.390(6)
C29 C30 1.396(6)
C30 C31 1.380(6)
C31 C32 1.394(6)
C31 C36 1.505(6)
C32 C33 1.394(6)
C33 C34 1.386(6)
C33 C35 1.522(6)
C37 C38 1.351(6)
C39 C40 1.379(6)
C39 C52 1.392(6)
C40 C49 1.377(6)
C41 C42 1.371(6)
C41 C46 1.401(6)
C42 C43 1.394(6)
C43 C44 1.382(6)
C43 C48 1.528(6)
C44 C45 1.364(6)
C45 C46 1.409(6)
C45 C47 1.525(6)
C49 C50 1.377(6)
C50 C51 1.397(6)
C51 C52 1.384(6)
C53 C58 1.362(6)
C53 C54 1.399(6)
C54 C55 1.402(6)
C55 C56 1.374(7)
C55 C60 1.510(6)
C56 C57 1.375(7)
C57 C58 1.394(6)
C57 C59 1.521(7)
C61 C62 1.339(6)
C63 C64 1.398(7)
C63 C76 1.405(7)
C64 C73 1.389(6)
C65 C66 1.375(6)
C65 C70 1.382(6)
C66 C67 1.407(6)
C67 C68 1.386(6)
C67 C72 1.513(6)
C68 C69 1.378(6)
C69 C70 1.387(6)
C69 C71 1.518(6)
C73 C74 1.401(7)
C74 C75 1.362(7)
C75 C76 1.384(6)
C77 C78 1.371(7)
C77 C82 1.380(6)
C78 C79 1.400(7)
C79 C80 1.395(7)
C79 C84 1.505(7)
C80 C81 1.381(7)
C81 C82 1.386(6)
C81 C83 1.517(7)
C85 C86 1.336(6)
C87 C88 1.380(6)
C87 C100 1.397(6)
C88 C97 1.393(6)
C89 C90 1.379(6)
C89 C94 1.382(6)
C90 C91 1.401(6)
C91 C92 1.405(6)
C91 C96 1.494(6)
C92 C93 1.380(6)
C93 C94 1.395(6)
C93 C95 1.508(6)
C97 C98 1.379(6)
C98 C99 1.378(6)
C99 C100 1.383(6)
C101 C102 1.373(6)
C101 C106 1.385(6)
C102 C103 1.396(6)
C103 C104 1.396(6)
C103 C108 1.507(6)
C104 C105 1.377(6)
C105 C106 1.393(6)
C105 C107 1.499(6)
C109 C110 1.383(6)
C109 C122 1.429(6)
C110 C111 1.380(6)
C110 C195 1.499(5)
C111 C194 1.432(6)
C112 C113 1.389(5)
C112 C193 1.427(6)
C113 C114 1.391(6)
C113 C171 1.488(6)
C114 C170 1.443(5)
C115 C116 1.391(6)
C115 C169 1.445(6)
C116 C117 1.387(6)
C116 C147 1.490(6)
C117 C146 1.426(6)
C118 C119 1.395(5)
C118 C145 1.446(6)
C119 C120 1.381(6)
C119 C123 1.487(6)
C120 C121 1.448(5)
C121 C122 1.352(6)
C123 C124 1.380(6)
C123 C136 1.394(6)
C124 C133 1.375(6)
C125 C130 1.356(6)
C125 C126 1.393(6)
C126 C127 1.397(6)
C127 C128 1.387(6)
C127 C132 1.509(6)
C128 C129 1.390(6)
C129 C130 1.420(6)
C129 C131 1.510(7)
C133 C134 1.390(6)
C134 C135 1.374(6)
C135 C136 1.374(6)
C137 C138 1.369(6)
C137 C142 1.381(6)
C138 C139 1.391(6)
C139 C140 1.357(7)
C139 C144 1.514(7)
C140 C141 1.353(8)
C141 C142 1.418(8)
C141 C143 1.539(8)
C145 C146 1.340(6)
C147 C160 1.413(7)
C147 C148 1.421(7)
C148 C157 1.387(6)
C149 C154 1.373(6)
C149 C150 1.374(6)
C150 C151 1.381(6)
C151 C152 1.380(6)
C151 C156 1.515(6)
C152 C153 1.392(6)
C153 C154 1.393(6)
C153 C155 1.528(6)
C157 C158 1.398(6)
C158 C159 1.366(7)
C159 C160 1.379(6)
C161 C162 1.368(6)
C161 C166 1.385(6)
C162 C163 1.396(6)
C163 C164 1.387(7)
C163 C168 1.517(6)
C164 C165 1.387(7)
C165 C166 1.404(7)
C165 C167 1.509(7)
C169 C170 1.342(6)
C171 C172 1.381(6)
C171 C184 1.403(6)
C172 C181 1.379(6)
C173 C178 1.373(6)
C173 C174 1.393(6)
C174 C175 1.415(6)
C175 C176 1.375(6)
C175 C180 1.497(6)
C176 C177 1.394(6)
C177 C178 1.395(6)
C177 C179 1.505(6)
C181 C182 1.384(6)
C182 C183 1.378(6)
C183 C184 1.376(6)
C185 C190 1.367(6)
C185 C186 1.384(6)
C186 C187 1.398(6)
C187 C188 1.381(6)
C187 C192 1.512(6)
C188 C189 1.375(6)
C189 C190 1.384(6)
C189 C191 1.520(6)
C193 C194 1.352(6)
C195 C196 1.378(6)
C195 C208 1.399(6)
C196 C205 1.393(6)
C197 C198 1.380(6)
C197 C202 1.397(6)
C198 C199 1.383(6)
C199 C200 1.390(6)
C199 C204 1.503(6)
C200 C201 1.394(6)
C201 C202 1.379(7)
C201 C203 1.511(6)
C205 C206 1.359(6)
C206 C207 1.392(6)
C207 C208 1.389(6)
C209 C214 1.389(6)
C209 C210 1.389(6)
C210 C211 1.385(7)
C211 C212 1.388(7)
C211 C216 1.512(6)
C212 C213 1.391(6)
C213 C214 1.386(7)
C213 C215 1.504(6)
